data_4512553
loop_
_publ_author_name
'Sasaki, Toshiyuki'
'Ida, Yoko'
'Yuge, Tetsuharu'
'Yamamoto, Atsushi'
'Hisaki, Ichiro'
'Tohnai, Norimitsu'
'Miyata, Mikiji'

_publ_section_title
;
 Chirality Generation in Supramolecular Clusters: Analogues of
 Octacoordinated Polyhedrons
;
_journal_issue 2
_journal_name_full 'Crystal Growth &amp; Design'
_journal_page_first 658
_journal_paper_doi 10.1021/cg5013445
_journal_volume 15
_journal_year 2015
_chemical_formula_moiety 'C49 H56 N2 O4 '
_chemical_formula_sum 'C49 H56 N2 O4'
_chemical_formula_weight 736.99
_space_group_IT_number 15
_symmetry_cell_setting monoclinic
_symmetry_Int_Tables_number 15
_symmetry_space_group_name_Hall '-C 2yc'
_symmetry_space_group_name_H-M 'C 1 2/c 1'
_cell_angle_alpha 90.0000
_cell_angle_beta 100.9237(14)
_cell_angle_gamma 90.0000
_cell_formula_units_Z 8
_cell_length_a 13.4479(4)
_cell_length_b 25.9325(8)
_cell_length_c 24.8064(8)
_cell_measurement_reflns_used 14485
_cell_measurement_temperature 213.1
_cell_measurement_theta_max 68.2
_cell_measurement_theta_min 3.4
_cell_volume 8494.2(5)
_computing_cell_refinement PROCESS-AUTO
_computing_data_collection PROCESS-AUTO
_computing_data_reduction CrystalStructure
_computing_publication_material 'CrystalStructure 3.8'
_computing_structure_refinement SHELXL
_computing_structure_solution SIR2004
_diffrn_ambient_temperature 213.1
_diffrn_detector_area_resol_mean 10.00
_diffrn_measured_fraction_theta_full 0.988
_diffrn_measured_fraction_theta_max 0.988
_diffrn_measurement_device_type 'Rigaku RAXIS-RAPID'
_diffrn_measurement_method \w
_diffrn_radiation_type 'Cu K\a'
_diffrn_radiation_wavelength 1.54187
_diffrn_reflns_av_R_equivalents 0.050
_diffrn_reflns_limit_h_max 15
_diffrn_reflns_limit_h_min -15
_diffrn_reflns_limit_k_max 30
_diffrn_reflns_limit_k_min -31
_diffrn_reflns_limit_l_max 29
_diffrn_reflns_limit_l_min -29
_diffrn_reflns_number 39474
_diffrn_reflns_theta_full 68.24
_diffrn_reflns_theta_max 68.24
_exptl_absorpt_coefficient_mu 0.566
_exptl_absorpt_correction_T_max 0.844
_exptl_absorpt_correction_T_min 0.693
_exptl_absorpt_correction_type multi-scan
_exptl_absorpt_process_details
;
    Higashi, T. (1995). Program for Absorption Correction.
    Rigaku Corporation, Tokyo, Japan.
;
_exptl_crystal_colour colorless
_exptl_crystal_density_diffrn 1.153
_exptl_crystal_density_method 'not measured'
_exptl_crystal_description block
_exptl_crystal_F_000 3168.00
_exptl_crystal_size_max 0.60
_exptl_crystal_size_mid 0.40
_exptl_crystal_size_min 0.30
_refine_diff_density_max 0.23
_refine_diff_density_min -0.43
_refine_ls_extinction_method none
_refine_ls_goodness_of_fit_ref 1.206
_refine_ls_hydrogen_treatment refall
_refine_ls_number_parameters 497
_refine_ls_number_reflns 7692
_refine_ls_R_factor_gt 0.1100
_refine_ls_shift/su_max 0.0000
_refine_ls_structure_factor_coef Fsqd
_refine_ls_weighting_details 'w = 1/[\s^2^(Fo^2^)+(0.2000P)^2^+0.0000P] where P=(Fo^2^+2Fc^2^)/3'
_refine_ls_weighting_scheme calc
_refine_ls_wR_factor_ref 0.3674
_reflns_number_gt 3918
_reflns_number_total 7692
_reflns_threshold_expression F^2^>2.0\s(F^2^)
_cod_data_source_file 2-TPAA-nBut-tAmy.cif
_cod_data_source_block '_ntert'
_cod_depositor_comments 'Adding full bibliography for 4512552--4512556.cif.'
_cod_original_formula_sum 'C49 H56 N2 O4 '
_cod_database_code 4512553

loop_
_symmetry_equiv_pos_site_id
_symmetry_equiv_pos_as_xyz
1 +X,+Y,+Z
2 -X,+Y,1/2-Z
3 -X,-Y,-Z
4 +X,-Y,1/2+Z
5 1/2+X,1/2+Y,+Z
6 1/2-X,1/2+Y,1/2-Z
7 1/2-X,1/2-Y,-Z
8 1/2+X,1/2-Y,1/2+Z

loop_
_atom_site_label
_atom_site_type_symbol
_atom_site_fract_x
_atom_site_fract_y
_atom_site_fract_z
_atom_site_U_iso_or_equiv
_atom_site_adp_type
_atom_site_occupancy
_atom_site_symmetry_multiplicity
_atom_site_calc_flag
_atom_site_refinement_flags
O(1) O 0.8742(2) 0.09603(16) 0.15847(17) 0.1142(13) Uani 1.00 1 d .
O(2) O 0.8543(2) 0.01953(15) 0.19144(15) 0.1139(13) Uani 1.00 1 d .
O(3) O 0.8365(2) 0.13274(11) 0.32553(11) 0.0807(8) Uani 1.00 1 d .
O(4) O 0.9053(2) 0.20773(11) 0.30973(11) 0.0764(8) Uani 1.00 1 d .
N(1) N 0.8924(2) 0.19253(14) 0.19665(14) 0.0824(10) Uani 1.00 1 d .
N(2) N 0.9216(2) 0.04050(12) 0.30368(13) 0.0718(9) Uani 1.00 1 d .
C(1) C 0.8207(2) 0.20349(14) 0.38727(14) 0.0593(9) Uani 1.00 1 d .
C(2) C 0.7781(2) 0.16211(14) 0.42144(15) 0.0620(9) Uani 1.00 1 d .
C(3) C 0.8171(3) 0.15334(17) 0.47606(17) 0.0796(12) Uani 1.00 1 d .
C(4) C 0.7756(4) 0.11641(19) 0.50613(19) 0.0894(14) Uani 1.00 1 d .
C(5) C 0.6952(3) 0.08738(19) 0.4813(2) 0.0900(13) Uani 1.00 1 d .
C(6) C 0.6542(3) 0.09578(17) 0.42740(19) 0.0801(12) Uani 1.00 1 d .
C(7) C 0.6941(3) 0.13315(16) 0.39771(18) 0.0714(10) Uani 1.00 1 d .
C(8) C 0.9147(3) 0.22896(15) 0.42155(15) 0.0645(9) Uani 1.00 1 d .
C(9) C 1.0048(3) 0.20070(18) 0.43502(18) 0.0801(11) Uani 1.00 1 d .
C(10) C 1.0907(3) 0.2216(2) 0.46765(19) 0.0921(14) Uani 1.00 1 d .
C(11) C 1.0885(4) 0.2707(2) 0.4879(2) 0.0972(15) Uani 1.00 1 d .
C(12) C 1.0021(3) 0.2994(2) 0.4745(2) 0.0936(14) Uani 1.00 1 d .
C(13) C 0.9160(3) 0.27866(17) 0.44241(17) 0.0780(11) Uani 1.00 1 d .
C(14) C 0.7365(3) 0.24388(14) 0.36797(15) 0.0632(9) Uani 1.00 1 d .
C(15) C 0.6708(3) 0.25772(16) 0.40240(18) 0.0749(11) Uani 1.00 1 d .
C(16) C 0.5959(3) 0.29462(17) 0.3876(2) 0.0827(12) Uani 1.00 1 d .
C(17) C 0.5841(4) 0.31834(19) 0.3375(2) 0.0922(14) Uani 1.00 1 d .
C(18) C 0.6481(4) 0.3047(2) 0.3026(2) 0.1056(17) Uani 1.00 1 d .
C(19) C 0.7239(3) 0.26828(18) 0.31821(18) 0.0847(13) Uani 1.00 1 d .
C(20) C 0.8222(3) 0.0568(2) 0.1628(2) 0.0879(14) Uani 1.00 1 d .
C(21) C 0.7091(2) 0.05619(15) 0.13089(16) 0.0663(10) Uani 1.00 1 d .
C(22) C 0.6565(3) 0.00628(17) 0.14433(16) 0.0747(11) Uani 1.00 1 d .
C(23) C 0.6951(4) -0.04122(19) 0.13021(18) 0.0896(14) Uani 1.00 1 d .
C(24) C 0.6520(6) -0.0869(2) 0.1408(2) 0.118(2) Uani 1.00 1 d .
C(25) C 0.5674(6) -0.0877(3) 0.1649(2) 0.129(2) Uani 1.00 1 d .
C(26) C 0.5269(4) -0.0416(3) 0.1787(2) 0.1094(18) Uani 1.00 1 d .
C(27) C 0.5708(3) 0.0052(2) 0.16760(19) 0.0867(13) Uani 1.00 1 d .
C(28) C 0.7040(3) 0.05810(16) 0.06859(16) 0.0700(10) Uani 1.00 1 d .
C(29) C 0.7830(4) 0.0724(2) 0.0441(2) 0.1056(16) Uani 1.00 1 d .
C(30) C 0.7723(5) 0.0752(3) -0.0122(2) 0.131(2) Uani 1.00 1 d .
C(31) C 0.6798(6) 0.0656(2) -0.0451(2) 0.1149(19) Uani 1.00 1 d .
C(32) C 0.5988(4) 0.05150(17) -0.02244(17) 0.0875(14) Uani 1.00 1 d .
C(33) C 0.6119(3) 0.04768(15) 0.03407(16) 0.0738(11) Uani 1.00 1 d .
C(34) C 0.6609(2) 0.10424(15) 0.15041(15) 0.0644(9) Uani 1.00 1 d .
C(35) C 0.6698(3) 0.11398(18) 0.20680(16) 0.0786(12) Uani 1.00 1 d .
C(36) C 0.6245(3) 0.15576(19) 0.22538(17) 0.0836(13) Uani 1.00 1 d .
C(37) C 0.5689(3) 0.19026(18) 0.18918(18) 0.0786(11) Uani 1.00 1 d .
C(38) C 0.5615(3) 0.18276(17) 0.13434(17) 0.0731(11) Uani 1.00 1 d .
C(39) C 0.6074(3) 0.14008(15) 0.11534(16) 0.0695(10) Uani 1.00 1 d .
C(40) C 0.7038(8) 0.3237(3) 0.1294(5) 0.220(4) Uani 1.00 1 d .
C(41) C 0.7961(8) 0.3251(4) 0.1510(7) 0.286(8) Uani 1.00 1 d .
C(42) C 0.8629(4) 0.2846(2) 0.1784(2) 0.1201(19) Uani 1.00 1 d .
C(43) C 0.8232(3) 0.2309(2) 0.1662(2) 0.0942(14) Uani 1.00 1 d .
C(44) C 0.8872(4) -0.0033(2) 0.3337(2) 0.115(2) Uani 1.00 1 d .
C(45) C 0.9197(6) -0.0548(2) 0.3059(4) 0.219(5) Uani 1.00 1 d .
C(46) C 0.7726(4) -0.0008(2) 0.3239(2) 0.119(2) Uani 1.00 1 d .
C(47) C 0.9476(7) -0.0080(3) 0.3894(4) 0.185(3) Uani 1.00 1 d .
C(48) C 0.9238(6) 0.0351(2) 0.4174(3) 0.149(2) Uani 1.00 1 d .
C(49) C 0.8561(2) 0.17853(17) 0.33666(15) 0.0641(9) Uani 1.00 1 d .
H(1) H 0.8730 0.1727 0.4935 0.095 Uiso 1.00 1 c R
H(2) H 0.8031 0.1115 0.5435 0.107 Uiso 1.00 1 c R
H(3) H 0.6682 0.0618 0.5012 0.108 Uiso 1.00 1 c R
H(4) H 0.5985 0.0761 0.4102 0.096 Uiso 1.00 1 c R
H(5) H 0.6639 0.1390 0.3609 0.086 Uiso 1.00 1 c R
H(6) H 1.0072 0.1669 0.4217 0.096 Uiso 1.00 1 c R
H(7) H 1.1505 0.2020 0.4759 0.110 Uiso 1.00 1 c R
H(8) H 1.1461 0.2846 0.5108 0.117 Uiso 1.00 1 c R
H(9) H 1.0012 0.3335 0.4873 0.112 Uiso 1.00 1 c R
H(10) H 0.8569 0.2988 0.4345 0.094 Uiso 1.00 1 c R
H(11) H 0.6773 0.2416 0.4368 0.090 Uiso 1.00 1 c R
H(12) H 0.5531 0.3034 0.4121 0.099 Uiso 1.00 1 c R
H(13) H 0.5335 0.3434 0.3271 0.111 Uiso 1.00 1 c R
H(14) H 0.6403 0.3201 0.2678 0.127 Uiso 1.00 1 c R
H(15) H 0.7677 0.2602 0.2940 0.102 Uiso 1.00 1 c R
H(16) H 0.7518 -0.0415 0.1131 0.108 Uiso 1.00 1 c R
H(17) H 0.6802 -0.1181 0.1316 0.141 Uiso 1.00 1 c R
H(18) H 0.5377 -0.1192 0.1718 0.155 Uiso 1.00 1 c R
H(19) H 0.4699 -0.0417 0.1956 0.131 Uiso 1.00 1 c R
H(20) H 0.5417 0.0364 0.1761 0.104 Uiso 1.00 1 c R
H(21) H 0.8459 0.0804 0.0662 0.127 Uiso 1.00 1 c R
H(22) H 0.8282 0.0838 -0.0281 0.158 Uiso 1.00 1 c R
H(23) H 0.6722 0.0688 -0.0834 0.138 Uiso 1.00 1 c R
H(24) H 0.5356 0.0445 -0.0448 0.105 Uiso 1.00 1 c R
H(25) H 0.5566 0.0377 0.0498 0.089 Uiso 1.00 1 c R
H(26) H 0.7076 0.0913 0.2323 0.094 Uiso 1.00 1 c R
H(27) H 0.6312 0.1612 0.2634 0.100 Uiso 1.00 1 c R
H(28) H 0.5367 0.2185 0.2023 0.094 Uiso 1.00 1 c R
H(29) H 0.5255 0.2064 0.1093 0.088 Uiso 1.00 1 c R
H(30) H 0.6017 0.1355 0.0773 0.083 Uiso 1.00 1 c R
H(31) H 0.6968 0.3158 0.0906 0.264 Uiso 1.00 1 c R
H(32) H 0.6732 0.3569 0.1337 0.264 Uiso 1.00 1 c R
H(33) H 0.6703 0.2973 0.1471 0.264 Uiso 1.00 1 c R
H(34) H 0.8015 0.3530 0.1781 0.343 Uiso 1.00 1 c R
H(35) H 0.8299 0.3378 0.1219 0.343 Uiso 1.00 1 c R
H(36) H 0.8738 0.2902 0.2181 0.144 Uiso 1.00 1 c R
H(37) H 0.9287 0.2875 0.1672 0.144 Uiso 1.00 1 c R
H(38) H 0.7565 0.2278 0.1763 0.113 Uiso 1.00 1 c R
H(39) H 0.8152 0.2242 0.1267 0.113 Uiso 1.00 1 c R
H(40) H 0.8657 -0.0652 0.2761 0.262 Uiso 1.00 1 c R
H(41) H 0.9322 -0.0821 0.3331 0.262 Uiso 1.00 1 c R
H(42) H 0.9808 -0.0484 0.2915 0.262 Uiso 1.00 1 c R
H(43) H 0.7517 0.0202 0.3522 0.143 Uiso 1.00 1 c R
H(44) H 0.7454 -0.0353 0.3252 0.143 Uiso 1.00 1 c R
H(45) H 0.7472 0.0143 0.2882 0.143 Uiso 1.00 1 c R
H(46) H 0.9300 -0.0397 0.4070 0.222 Uiso 1.00 1 c R
H(47) H 1.0201 -0.0087 0.3884 0.222 Uiso 1.00 1 c R
H(48) H 0.9683 0.0633 0.4121 0.178 Uiso 1.00 1 c R
H(49) H 0.9324 0.0272 0.4562 0.178 Uiso 1.00 1 c R
H(50) H 0.8541 0.0449 0.4035 0.178 Uiso 1.00 1 c R
H(51) H 0.8939 0.1962 0.2329 0.099 Uiso 1.00 1 c R
H(52) H 0.9047 0.0348 0.2673 0.086 Uiso 1.00 1 c R
H(53) H 0.9893 0.0437 0.3134 0.086 Uiso 1.00 1 c R
H(54) H 0.8918 0.0697 0.3121 0.086 Uiso 1.00 1 c R
H(55) H 0.9551 0.1973 0.1897 0.099 Uiso 1.00 1 c R
H(56) H 0.8707 0.1606 0.1861 0.099 Uiso 1.00 1 c R

loop_
_atom_site_aniso_label
_atom_site_aniso_U_11
_atom_site_aniso_U_22
_atom_site_aniso_U_33
_atom_site_aniso_U_12
_atom_site_aniso_U_13
_atom_site_aniso_U_23
O(1) 0.063(2) 0.130(3) 0.148(3) -0.010(2) 0.016(2) -0.056(2)
O(2) 0.098(2) 0.116(2) 0.108(2) 0.038(2) -0.032(2) -0.030(2)
O(3) 0.089(2) 0.0770(19) 0.0765(18) -0.0039(16) 0.0174(15) -0.0153(14)
O(4) 0.0662(18) 0.093(2) 0.0752(17) -0.0042(15) 0.0261(14) 0.0013(14)
N(1) 0.073(2) 0.094(2) 0.081(2) -0.007(2) 0.0174(18) -0.0103(19)
N(2) 0.0593(19) 0.077(2) 0.077(2) -0.0083(16) 0.0085(16) 0.0026(16)
C(1) 0.053(2) 0.067(2) 0.060(2) -0.0002(17) 0.0142(16) -0.0013(16)
C(2) 0.060(2) 0.065(2) 0.062(2) -0.0053(18) 0.0121(17) -0.0005(16)
C(3) 0.086(3) 0.085(2) 0.065(2) -0.016(2) 0.009(2) 0.005(2)
C(4) 0.112(3) 0.088(3) 0.069(2) -0.023(2) 0.017(2) 0.013(2)
C(5) 0.101(3) 0.087(3) 0.083(3) -0.021(2) 0.021(2) 0.008(2)
C(6) 0.073(2) 0.086(2) 0.083(2) -0.019(2) 0.017(2) -0.001(2)
C(7) 0.063(2) 0.079(2) 0.072(2) -0.012(2) 0.0133(19) 0.001(2)
C(8) 0.062(2) 0.068(2) 0.063(2) -0.0054(19) 0.0088(18) -0.0031(17)
C(9) 0.069(2) 0.089(3) 0.078(2) 0.004(2) 0.001(2) -0.002(2)
C(10) 0.061(2) 0.125(4) 0.082(3) -0.001(2) -0.007(2) -0.008(2)
C(11) 0.077(3) 0.115(4) 0.092(3) -0.019(3) -0.002(2) -0.016(2)
C(12) 0.083(3) 0.091(3) 0.098(3) -0.023(2) -0.005(2) -0.018(2)
C(13) 0.073(2) 0.074(2) 0.083(2) -0.011(2) 0.004(2) -0.007(2)
C(14) 0.063(2) 0.064(2) 0.062(2) 0.0001(18) 0.0108(17) -0.0050(17)
C(15) 0.070(2) 0.084(2) 0.073(2) 0.005(2) 0.017(2) -0.002(2)
C(16) 0.067(2) 0.085(2) 0.094(3) 0.013(2) 0.013(2) -0.013(2)
C(17) 0.083(3) 0.085(3) 0.102(3) 0.018(2) 0.003(2) -0.002(2)
C(18) 0.118(4) 0.103(3) 0.095(3) 0.036(3) 0.020(3) 0.023(2)
C(19) 0.091(3) 0.090(3) 0.074(2) 0.022(2) 0.020(2) 0.016(2)
C(20) 0.063(2) 0.107(3) 0.087(3) 0.026(2) -0.000(2) -0.033(2)
C(21) 0.050(2) 0.074(2) 0.070(2) 0.0065(18) 0.0005(17) -0.0113(18)
C(22) 0.080(2) 0.079(2) 0.059(2) 0.004(2) -0.003(2) 0.0000(19)
C(23) 0.107(3) 0.077(3) 0.077(2) 0.001(2) -0.000(2) -0.000(2)
C(24) 0.170(6) 0.082(3) 0.090(3) -0.004(4) -0.005(4) 0.000(2)
C(25) 0.165(6) 0.107(5) 0.106(4) -0.032(4) 0.003(4) 0.022(3)
C(26) 0.098(4) 0.141(5) 0.085(3) -0.028(4) 0.009(2) 0.018(3)
C(27) 0.077(3) 0.108(3) 0.072(2) -0.001(2) 0.006(2) 0.011(2)
C(28) 0.062(2) 0.082(2) 0.066(2) 0.002(2) 0.0125(19) -0.0118(19)
C(29) 0.081(3) 0.135(4) 0.106(3) -0.007(3) 0.032(2) -0.009(3)
C(30) 0.130(5) 0.183(6) 0.095(4) -0.012(4) 0.055(4) -0.001(4)
C(31) 0.165(6) 0.116(4) 0.069(3) 0.015(4) 0.035(3) -0.008(2)
C(32) 0.123(4) 0.079(2) 0.057(2) -0.002(2) 0.007(2) -0.008(2)
C(33) 0.080(2) 0.073(2) 0.065(2) -0.007(2) 0.004(2) -0.0045(18)
C(34) 0.054(2) 0.076(2) 0.060(2) 0.0072(18) 0.0044(17) -0.0081(17)
C(35) 0.079(2) 0.093(3) 0.061(2) 0.024(2) 0.007(2) -0.009(2)
C(36) 0.087(3) 0.102(3) 0.061(2) 0.021(2) 0.011(2) -0.013(2)
C(37) 0.066(2) 0.085(2) 0.084(2) 0.015(2) 0.014(2) -0.012(2)
C(38) 0.072(2) 0.080(2) 0.065(2) 0.012(2) 0.0072(19) -0.0053(19)
C(39) 0.067(2) 0.075(2) 0.062(2) 0.007(2) 0.0012(18) -0.0070(18)
C(40) 0.182(10) 0.144(7) 0.311(13) 0.031(7) -0.008(10) 0.028(7)
C(41) 0.142(8) 0.158(8) 0.51(2) -0.002(7) -0.073(11) 0.104(11)
C(42) 0.103(4) 0.101(4) 0.156(5) -0.004(3) 0.024(3) 0.022(3)
C(43) 0.080(3) 0.104(3) 0.098(3) -0.001(2) 0.015(2) 0.004(2)
C(44) 0.084(3) 0.124(4) 0.131(4) -0.020(3) 0.010(3) 0.056(3)
C(45) 0.161(7) 0.076(4) 0.425(17) 0.031(4) 0.068(8) 0.070(6)
C(46) 0.087(3) 0.128(4) 0.146(5) -0.027(3) 0.032(3) 0.029(3)
C(47) 0.161(8) 0.187(9) 0.211(10) -0.001(7) 0.045(7) 0.074(8)
C(48) 0.166(7) 0.117(5) 0.177(7) 0.035(5) 0.071(5) 0.036(5)
C(49) 0.052(2) 0.078(2) 0.061(2) 0.0006(19) 0.0052(17) -0.0022(19)

loop_
_atom_type_symbol
_atom_type_description
_atom_type_scat_dispersion_real
_atom_type_scat_dispersion_imag
_atom_type_scat_source
C C 0.018 0.009
;
International Tables for Crystallography
(1992, Vol. C, Tables 4.2.6.8 and 6.1.1.4)
;
H H 0.000 0.000
;
International Tables for Crystallography
(1992, Vol. C, Table 6.1.1.4)
;
O O 0.049 0.032
;
International Tables for Crystallography
(1992, Vol. C, Tables 4.2.6.8 and 6.1.1.4)
;
N N 0.031 0.018
;
International Tables for Crystallography
(1992, Vol. C, Tables 4.2.6.8 and 6.1.1.4)
;

loop_
_geom_angle_atom_site_label_1
_geom_angle_atom_site_label_2
_geom_angle_atom_site_label_3
_geom_angle
_geom_angle_publ_flag
C(2) C(1) C(8) 110.4(2) yes
C(2) C(1) C(14) 108.2(3) yes
C(2) C(1) C(49) 110.7(3) yes
C(8) C(1) C(14) 111.0(2) yes
C(8) C(1) C(49) 106.2(3) yes
C(14) C(1) C(49) 110.3(2) yes
C(1) C(2) C(3) 122.9(3) yes
C(1) C(2) C(7) 120.0(3) yes
C(3) C(2) C(7) 117.0(3) yes
C(2) C(3) C(4) 121.6(4) yes
C(3) C(4) C(5) 120.1(4) yes
C(4) C(5) C(6) 119.5(4) yes
C(5) C(6) C(7) 120.5(4) yes
C(2) C(7) C(6) 121.2(3) yes
C(1) C(8) C(9) 119.5(3) yes
C(1) C(8) C(13) 123.9(3) yes
C(9) C(8) C(13) 116.6(3) yes
C(8) C(9) C(10) 121.4(4) yes
C(9) C(10) C(11) 120.1(4) yes
C(10) C(11) C(12) 119.6(4) yes
C(11) C(12) C(13) 120.5(4) yes
C(8) C(13) C(12) 121.7(4) yes
C(1) C(14) C(15) 119.9(3) yes
C(1) C(14) C(19) 123.3(3) yes
C(15) C(14) C(19) 116.9(3) yes
C(14) C(15) C(16) 122.0(4) yes
C(15) C(16) C(17) 120.2(4) yes
C(16) C(17) C(18) 118.4(4) yes
C(17) C(18) C(19) 120.8(4) yes
C(14) C(19) C(18) 121.6(4) yes
O(1) C(20) O(2) 123.3(4) yes
O(1) C(20) C(21) 117.9(4) yes
O(2) C(20) C(21) 118.8(4) yes
C(20) C(21) C(22) 109.9(3) yes
C(20) C(21) C(28) 111.1(3) yes
C(20) C(21) C(34) 105.1(3) yes
C(22) C(21) C(28) 108.1(3) yes
C(22) C(21) C(34) 112.1(3) yes
C(28) C(21) C(34) 110.6(3) yes
C(21) C(22) C(23) 118.3(4) yes
C(21) C(22) C(27) 124.0(4) yes
C(23) C(22) C(27) 117.6(4) yes
C(22) C(23) C(24) 121.4(5) yes
C(23) C(24) C(25) 120.7(6) yes
C(24) C(25) C(26) 119.3(6) yes
C(25) C(26) C(27) 120.0(6) yes
C(22) C(27) C(26) 121.0(5) yes
C(21) C(28) C(29) 124.4(3) yes
C(21) C(28) C(33) 118.6(3) yes
C(29) C(28) C(33) 116.9(4) yes
C(28) C(29) C(30) 121.5(5) yes
C(29) C(30) C(31) 120.1(6) yes
C(30) C(31) C(32) 120.4(5) yes
C(31) C(32) C(33) 118.5(4) yes
C(28) C(33) C(32) 122.5(4) yes
C(21) C(34) C(35) 120.2(3) yes
C(21) C(34) C(39) 123.6(3) yes
C(35) C(34) C(39) 116.3(3) yes
C(34) C(35) C(36) 121.3(3) yes
C(35) C(36) C(37) 121.0(3) yes
C(36) C(37) C(38) 119.0(4) yes
C(37) C(38) C(39) 120.0(3) yes
C(34) C(39) C(38) 122.3(3) yes
C(40) C(41) C(42) 130.4(10) yes
C(41) C(42) C(43) 114.1(6) yes
N(1) C(43) C(42) 111.0(4) yes
N(2) C(44) C(45) 106.7(5) yes
N(2) C(44) C(46) 107.1(4) yes
N(2) C(44) C(47) 111.5(5) yes
C(45) C(44) C(46) 108.6(5) yes
C(45) C(44) C(47) 100.8(6) yes
C(46) C(44) C(47) 121.2(6) yes
C(44) C(47) C(48) 105.4(7) yes
O(3) C(49) O(4) 124.3(3) yes
O(3) C(49) C(1) 119.5(3) yes
O(4) C(49) C(1) 116.2(3) yes
C(43) N(1) H(51) 109.5 no
C(43) N(1) H(55) 109.5 no
C(43) N(1) H(56) 109.5 no
H(51) N(1) H(55) 109.5 no
H(51) N(1) H(56) 109.5 no
H(55) N(1) H(56) 109.5 no
C(44) N(2) H(52) 109.5 no
C(44) N(2) H(53) 109.5 no
C(44) N(2) H(54) 109.5 no
H(52) N(2) H(53) 109.5 no
H(52) N(2) H(54) 109.5 no
H(53) N(2) H(54) 109.5 no
C(2) C(3) H(1) 119.2 no
C(4) C(3) H(1) 119.2 no
C(3) C(4) H(2) 120.0 no
C(5) C(4) H(2) 120.0 no
C(4) C(5) H(3) 120.3 no
C(6) C(5) H(3) 120.3 no
C(5) C(6) H(4) 119.7 no
C(7) C(6) H(4) 119.7 no
C(2) C(7) H(5) 119.4 no
C(6) C(7) H(5) 119.4 no
C(8) C(9) H(6) 119.3 no
C(10) C(9) H(6) 119.3 no
C(9) C(10) H(7) 119.9 no
C(11) C(10) H(7) 120.0 no
C(10) C(11) H(8) 120.2 no
C(12) C(11) H(8) 120.2 no
C(11) C(12) H(9) 119.8 no
C(13) C(12) H(9) 119.7 no
C(8) C(13) H(10) 119.1 no
C(12) C(13) H(10) 119.1 no
C(14) C(15) H(11) 119.0 no
C(16) C(15) H(11) 119.0 no
C(15) C(16) H(12) 119.9 no
C(17) C(16) H(12) 119.9 no
C(16) C(17) H(13) 120.8 no
C(18) C(17) H(13) 120.8 no
C(17) C(18) H(14) 119.6 no
C(19) C(18) H(14) 119.6 no
C(14) C(19) H(15) 119.2 no
C(18) C(19) H(15) 119.2 no
C(22) C(23) H(16) 119.3 no
C(24) C(23) H(16) 119.3 no
C(23) C(24) H(17) 119.7 no
C(25) C(24) H(17) 119.7 no
C(24) C(25) H(18) 120.4 no
C(26) C(25) H(18) 120.4 no
C(25) C(26) H(19) 120.0 no
C(27) C(26) H(19) 120.0 no
C(22) C(27) H(20) 119.5 no
C(26) C(27) H(20) 119.5 no
C(28) C(29) H(21) 119.2 no
C(30) C(29) H(21) 119.2 no
C(29) C(30) H(22) 120.0 no
C(31) C(30) H(22) 120.0 no
C(30) C(31) H(23) 119.8 no
C(32) C(31) H(23) 119.8 no
C(31) C(32) H(24) 120.7 no
C(33) C(32) H(24) 120.8 no
C(28) C(33) H(25) 118.7 no
C(32) C(33) H(25) 118.7 no
C(34) C(35) H(26) 119.3 no
C(36) C(35) H(26) 119.3 no
C(35) C(36) H(27) 119.5 no
C(37) C(36) H(27) 119.5 no
C(36) C(37) H(28) 120.5 no
C(38) C(37) H(28) 120.5 no
C(37) C(38) H(29) 120.0 no
C(39) C(38) H(29) 120.0 no
C(34) C(39) H(30) 118.9 no
C(38) C(39) H(30) 118.9 no
C(41) C(40) H(31) 109.5 no
C(41) C(40) H(32) 109.5 no
C(41) C(40) H(33) 109.5 no
H(31) C(40) H(32) 109.5 no
H(31) C(40) H(33) 109.5 no
H(32) C(40) H(33) 109.5 no
C(40) C(41) H(34) 104.7 no
C(40) C(41) H(35) 104.7 no
C(42) C(41) H(34) 104.7 no
C(42) C(41) H(35) 104.7 no
H(34) C(41) H(35) 105.7 no
C(41) C(42) H(36) 108.7 no
C(41) C(42) H(37) 108.7 no
C(43) C(42) H(36) 108.7 no
C(43) C(42) H(37) 108.7 no
H(36) C(42) H(37) 107.6 no
N(1) C(43) H(38) 109.4 no
N(1) C(43) H(39) 109.4 no
C(42) C(43) H(38) 109.4 no
C(42) C(43) H(39) 109.4 no
H(38) C(43) H(39) 108.0 no
C(44) C(45) H(40) 109.5 no
C(44) C(45) H(41) 109.5 no
C(44) C(45) H(42) 109.5 no
H(40) C(45) H(41) 109.5 no
H(40) C(45) H(42) 109.5 no
H(41) C(45) H(42) 109.5 no
C(44) C(46) H(43) 109.5 no
C(44) C(46) H(44) 109.5 no
C(44) C(46) H(45) 109.5 no
H(43) C(46) H(44) 109.5 no
H(43) C(46) H(45) 109.5 no
H(44) C(46) H(45) 109.5 no
C(44) C(47) H(46) 110.7 no
C(44) C(47) H(47) 110.7 no
C(48) C(47) H(46) 110.7 no
C(48) C(47) H(47) 110.7 no
H(46) C(47) H(47) 108.8 no
C(47) C(48) H(48) 109.5 no
C(47) C(48) H(49) 109.5 no
C(47) C(48) H(50) 109.5 no
H(48) C(48) H(49) 109.5 no
H(48) C(48) H(50) 109.5 no
H(49) C(48) H(50) 109.5 no

loop_
_geom_bond_atom_site_label_1
_geom_bond_atom_site_label_2
_geom_bond_distance
_geom_bond_publ_flag
O(1) C(20) 1.249(7) yes
O(2) C(20) 1.230(6) yes
O(3) C(49) 1.236(5) yes
O(4) C(49) 1.275(5) yes
N(1) C(43) 1.470(6) yes
N(2) C(44) 1.479(7) yes
C(1) C(2) 1.544(5) yes
C(1) C(8) 1.533(4) yes
C(1) C(14) 1.551(5) yes
C(1) C(49) 1.564(5) yes
C(2) C(3) 1.376(5) yes
C(2) C(7) 1.390(5) yes
C(3) C(4) 1.393(7) yes
C(4) C(5) 1.365(6) yes
C(5) C(6) 1.364(6) yes
C(6) C(7) 1.385(6) yes
C(8) C(9) 1.401(5) yes
C(8) C(13) 1.388(5) yes
C(9) C(10) 1.389(6) yes
C(10) C(11) 1.372(8) yes
C(11) C(12) 1.366(7) yes
C(12) C(13) 1.384(6) yes
C(14) C(15) 1.387(6) yes
C(14) C(19) 1.369(5) yes
C(15) C(16) 1.387(6) yes
C(16) C(17) 1.370(7) yes
C(17) C(18) 1.377(8) yes
C(18) C(19) 1.390(7) yes
C(20) C(21) 1.575(5) yes
C(21) C(22) 1.542(6) yes
C(21) C(28) 1.535(5) yes
C(21) C(34) 1.525(5) yes
C(22) C(23) 1.407(6) yes
C(22) C(27) 1.383(7) yes
C(23) C(24) 1.366(8) yes
C(24) C(25) 1.382(12) yes
C(25) C(26) 1.383(11) yes
C(26) C(27) 1.401(9) yes
C(28) C(29) 1.372(7) yes
C(28) C(33) 1.392(5) yes
C(29) C(30) 1.378(8) yes
C(30) C(31) 1.375(9) yes
C(31) C(32) 1.368(9) yes
C(32) C(33) 1.383(5) yes
C(34) C(35) 1.404(5) yes
C(34) C(39) 1.379(5) yes
C(35) C(36) 1.365(6) yes
C(36) C(37) 1.382(6) yes
C(37) C(38) 1.359(6) yes
C(38) C(39) 1.392(6) yes
C(40) C(41) 1.256(15) yes
C(41) C(42) 1.462(13) yes
C(42) C(43) 1.501(8) yes
C(44) C(45) 1.602(10) yes
C(44) C(46) 1.516(7) yes
C(44) C(47) 1.470(11) yes
C(47) C(48) 1.386(13) yes
N(1) H(51) 0.900 no
N(1) H(55) 0.900 no
N(1) H(56) 0.900 no
N(2) H(52) 0.900 no
N(2) H(53) 0.900 no
N(2) H(54) 0.900 no
C(3) H(1) 0.940 no
C(4) H(2) 0.940 no
C(5) H(3) 0.940 no
C(6) H(4) 0.940 no
C(7) H(5) 0.940 no
C(9) H(6) 0.940 no
C(10) H(7) 0.940 no
C(11) H(8) 0.940 no
C(12) H(9) 0.940 no
C(13) H(10) 0.940 no
C(15) H(11) 0.940 no
C(16) H(12) 0.940 no
C(17) H(13) 0.940 no
C(18) H(14) 0.940 no
C(19) H(15) 0.940 no
C(23) H(16) 0.940 no
C(24) H(17) 0.940 no
C(25) H(18) 0.940 no
C(26) H(19) 0.940 no
C(27) H(20) 0.940 no
C(29) H(21) 0.940 no
C(30) H(22) 0.940 no
C(31) H(23) 0.940 no
C(32) H(24) 0.940 no
C(33) H(25) 0.940 no
C(35) H(26) 0.940 no
C(36) H(27) 0.940 no
C(37) H(28) 0.940 no
C(38) H(29) 0.940 no
C(39) H(30) 0.940 no
C(40) H(31) 0.970 no
C(40) H(32) 0.970 no
C(40) H(33) 0.970 no
C(41) H(34) 0.980 no
C(41) H(35) 0.980 no
C(42) H(36) 0.980 no
C(42) H(37) 0.980 no
C(43) H(38) 0.980 no
C(43) H(39) 0.980 no
C(45) H(40) 0.970 no
C(45) H(41) 0.970 no
C(45) H(42) 0.970 no
C(46) H(43) 0.970 no
C(46) H(44) 0.970 no
C(46) H(45) 0.970 no
C(47) H(46) 0.980 no
C(47) H(47) 0.980 no
C(48) H(48) 0.970 no
C(48) H(49) 0.970 no
C(48) H(50) 0.970 no

loop_
_geom_contact_atom_site_label_1
_geom_contact_atom_site_label_2
_geom_contact_distance
_geom_contact_site_symmetry_2
O(1) O(2) 2.181(5) .
O(1) N(1) 2.671(5) .
O(1) N(2) 3.085(4) 2_755
O(1) C(21) 2.426(5) .
O(1) C(28) 3.040(5) .
O(1) C(29) 2.935(6) .
O(1) C(34) 2.845(5) .
O(1) C(35) 3.234(6) .
O(1) C(43) 3.576(6) .
O(2) O(1) 2.181(5) .
O(2) N(2) 2.813(4) .
O(2) N(2) 3.041(5) 2_755
O(2) C(21) 2.421(4) .
O(2) C(22) 2.717(5) .
O(2) C(23) 2.853(6) .
O(2) C(28) 3.470(5) .
O(2) C(34) 3.409(5) .
O(2) C(35) 3.558(6) .
O(2) C(44) 3.521(7) .
O(2) C(45) 3.406(10) .
O(2) C(45) 3.589(9) 2_755
O(3) O(4) 2.220(4) .
O(3) N(2) 2.750(4) .
O(3) C(1) 2.425(4) .
O(3) C(2) 2.750(4) .
O(3) C(7) 2.858(5) .
O(3) C(8) 3.472(4) .
O(3) C(14) 3.429(4) .
O(3) C(35) 3.381(4) .
O(3) C(36) 3.459(4) .
O(3) C(44) 3.591(7) .
O(3) C(46) 3.566(7) .
O(3) C(48) 3.460(8) .
O(4) O(3) 2.220(4) .
O(4) N(1) 2.805(4) .
O(4) N(1) 2.782(4) 2_755
O(4) C(1) 2.415(4) .
O(4) C(8) 2.807(4) .
O(4) C(9) 3.148(4) .
O(4) C(14) 3.060(5) .
O(4) C(19) 2.942(5) .
O(4) C(43) 3.574(5) .
N(1) O(1) 2.671(5) .
N(1) O(4) 2.805(4) .
N(1) O(4) 2.782(4) 2_755
N(1) N(1) 3.532(4) 2_755
N(1) C(42) 2.449(6) .
N(2) O(1) 3.085(4) 2_755
N(2) O(2) 2.813(4) .
N(2) O(2) 3.041(5) 2_755
N(2) O(3) 2.750(4) .
N(2) C(20) 3.523(5) .
N(2) C(20) 3.414(5) 2_755
N(2) C(45) 2.472(7) .
N(2) C(46) 2.408(6) .
N(2) C(47) 2.438(11) .
N(2) C(48) 2.819(9) .
C(1) O(3) 2.425(4) .
C(1) O(4) 2.415(4) .
C(1) C(3) 2.566(5) .
C(1) C(7) 2.542(5) .
C(1) C(9) 2.535(5) .
C(1) C(13) 2.578(5) .
C(1) C(15) 2.544(5) .
C(1) C(19) 2.570(5) .
C(2) O(3) 2.750(4) .
C(2) C(4) 2.418(6) .
C(2) C(5) 2.799(6) .
C(2) C(6) 2.418(6) .
C(2) C(8) 2.526(5) .
C(2) C(9) 3.166(5) .
C(2) C(13) 3.533(5) .
C(2) C(14) 2.508(5) .
C(2) C(15) 2.862(5) .
C(2) C(49) 2.557(5) .
C(3) C(1) 2.566(5) .
C(3) C(5) 2.390(6) .
C(3) C(6) 2.735(6) .
C(3) C(7) 2.359(5) .
C(3) C(8) 2.841(6) .
C(3) C(9) 3.146(6) .
C(3) C(14) 3.574(5) .
C(4) C(2) 2.418(6) .
C(4) C(6) 2.357(6) .
C(4) C(7) 2.740(6) .
C(5) C(2) 2.799(6) .
C(5) C(3) 2.390(6) .
C(5) C(7) 2.388(6) .
C(6) C(2) 2.418(6) .
C(6) C(3) 2.735(6) .
C(6) C(4) 2.357(6) .
C(7) O(3) 2.858(5) .
C(7) C(1) 2.542(5) .
C(7) C(3) 2.359(5) .
C(7) C(4) 2.740(6) .
C(7) C(5) 2.388(6) .
C(7) C(14) 3.045(5) .
C(7) C(15) 3.250(5) .
C(7) C(49) 3.110(6) .
C(8) O(3) 3.472(4) .
C(8) O(4) 2.807(4) .
C(8) C(2) 2.526(5) .
C(8) C(3) 2.841(6) .
C(8) C(10) 2.433(5) .
C(8) C(11) 2.808(6) .
C(8) C(12) 2.421(6) .
C(8) C(14) 2.541(5) .
C(8) C(15) 3.309(5) .
C(8) C(19) 3.421(5) .
C(8) C(49) 2.477(5) .
C(9) O(4) 3.148(4) .
C(9) C(1) 2.535(5) .
C(9) C(2) 3.166(5) .
C(9) C(3) 3.146(6) .
C(9) C(11) 2.392(7) .
C(9) C(12) 2.744(6) .
C(9) C(13) 2.373(6) .
C(9) C(49) 2.904(5) .
C(10) C(8) 2.433(5) .
C(10) C(12) 2.367(7) .
C(10) C(13) 2.747(6) .
C(11) C(8) 2.808(6) .
C(11) C(9) 2.392(7) .
C(11) C(13) 2.388(6) .
C(12) C(8) 2.421(6) .
C(12) C(9) 2.744(6) .
C(12) C(10) 2.367(7) .
C(13) C(1) 2.578(5) .
C(13) C(2) 3.533(5) .
C(13) C(9) 2.373(6) .
C(13) C(10) 2.747(6) .
C(13) C(11) 2.388(6) .
C(13) C(14) 2.892(5) .
C(13) C(15) 3.303(6) .
C(14) O(3) 3.429(4) .
C(14) O(4) 3.060(5) .
C(14) C(2) 2.508(5) .
C(14) C(3) 3.574(5) .
C(14) C(7) 3.045(5) .
C(14) C(8) 2.541(5) .
C(14) C(13) 2.892(5) .
C(14) C(16) 2.427(6) .
C(14) C(17) 2.813(6) .
C(14) C(18) 2.408(6) .
C(14) C(49) 2.557(5) .
C(15) C(1) 2.544(5) .
C(15) C(2) 2.862(5) .
C(15) C(7) 3.250(5) .
C(15) C(8) 3.309(5) .
C(15) C(13) 3.303(6) .
C(15) C(17) 2.390(6) .
C(15) C(18) 2.724(7) .
C(15) C(19) 2.348(6) .
C(16) C(14) 2.427(6) .
C(16) C(18) 2.360(8) .
C(16) C(19) 2.742(7) .
C(16) C(38) 3.572(6) 2_655
C(17) C(14) 2.813(6) .
C(17) C(15) 2.390(6) .
C(17) C(19) 2.406(7) .
C(18) C(14) 2.408(6) .
C(18) C(15) 2.724(7) .
C(18) C(16) 2.360(8) .
C(19) O(4) 2.942(5) .
C(19) C(1) 2.570(5) .
C(19) C(8) 3.421(5) .
C(19) C(15) 2.348(6) .
C(19) C(16) 2.742(7) .
C(19) C(17) 2.406(7) .
C(19) C(49) 2.911(6) .
C(20) N(2) 3.523(5) .
C(20) N(2) 3.414(5) 2_755
C(20) C(22) 2.551(6) .
C(20) C(23) 3.085(7) .
C(20) C(28) 2.565(5) .
C(20) C(29) 2.920(7) .
C(20) C(34) 2.461(6) .
C(20) C(35) 2.905(7) .
C(21) O(1) 2.426(5) .
C(21) O(2) 2.421(4) .
C(21) C(23) 2.533(6) .
C(21) C(27) 2.584(6) .
C(21) C(29) 2.572(7) .
C(21) C(33) 2.517(5) .
C(21) C(35) 2.540(6) .
C(21) C(39) 2.560(5) .
C(22) O(2) 2.717(5) .
C(22) C(20) 2.551(6) .
C(22) C(24) 2.419(7) .
C(22) C(25) 2.805(9) .
C(22) C(26) 2.423(8) .
C(22) C(28) 2.490(6) .
C(22) C(33) 2.893(5) .
C(22) C(34) 2.545(5) .
C(22) C(35) 3.183(6) .
C(22) C(39) 3.579(5) .
C(23) O(2) 2.853(6) .
C(23) C(20) 3.085(7) .
C(23) C(21) 2.533(6) .
C(23) C(25) 2.389(10) .
C(23) C(26) 2.756(8) .
C(23) C(27) 2.386(7) .
C(23) C(28) 3.009(6) .
C(23) C(33) 3.353(5) .
C(24) C(22) 2.419(7) .
C(24) C(26) 2.386(10) .
C(24) C(27) 2.760(8) .
C(25) C(22) 2.805(9) .
C(25) C(23) 2.389(10) .
C(25) C(27) 2.411(9) .
C(26) C(22) 2.423(8) .
C(26) C(23) 2.756(8) .
C(26) C(24) 2.386(10) .
C(27) C(21) 2.584(6) .
C(27) C(23) 2.386(7) .
C(27) C(24) 2.760(8) .
C(27) C(25) 2.411(9) .
C(27) C(28) 3.575(6) .
C(27) C(34) 2.905(6) .
C(27) C(35) 3.190(6) .
C(28) O(1) 3.040(5) .
C(28) O(2) 3.470(5) .
C(28) C(20) 2.565(5) .
C(28) C(22) 2.490(6) .
C(28) C(23) 3.009(6) .
C(28) C(27) 3.575(6) .
C(28) C(30) 2.399(8) .
C(28) C(31) 2.784(6) .
C(28) C(32) 2.433(5) .
C(28) C(34) 2.516(5) .
C(28) C(39) 2.850(5) .
C(29) O(1) 2.935(6) .
C(29) C(20) 2.920(7) .
C(29) C(21) 2.572(7) .
C(29) C(31) 2.385(7) .
C(29) C(32) 2.757(7) .
C(29) C(33) 2.355(7) .
C(29) C(34) 3.461(7) .
C(30) C(28) 2.399(8) .
C(30) C(32) 2.380(9) .
C(30) C(33) 2.723(9) .
C(31) C(28) 2.784(6) .
C(31) C(29) 2.385(7) .
C(31) C(33) 2.364(8) .
C(32) C(28) 2.433(5) .
C(32) C(29) 2.757(7) .
C(32) C(30) 2.380(9) .
C(33) C(21) 2.517(5) .
C(33) C(22) 2.893(5) .
C(33) C(23) 3.353(5) .
C(33) C(29) 2.355(7) .
C(33) C(30) 2.723(9) .
C(33) C(31) 2.364(8) .
C(33) C(34) 3.193(5) .
C(33) C(39) 3.139(5) .
C(34) O(1) 2.845(5) .
C(34) O(2) 3.409(5) .
C(34) C(20) 2.461(6) .
C(34) C(22) 2.545(5) .
C(34) C(27) 2.905(6) .
C(34) C(28) 2.516(5) .
C(34) C(29) 3.461(7) .
C(34) C(33) 3.193(5) .
C(34) C(36) 2.414(6) .
C(34) C(37) 2.807(6) .
C(34) C(38) 2.427(5) .
C(35) O(1) 3.234(6) .
C(35) O(2) 3.558(6) .
C(35) O(3) 3.381(4) .
C(35) C(20) 2.905(7) .
C(35) C(21) 2.540(6) .
C(35) C(22) 3.183(6) .
C(35) C(27) 3.190(6) .
C(35) C(37) 2.391(6) .
C(35) C(38) 2.746(5) .
C(35) C(39) 2.364(5) .
C(36) O(3) 3.459(4) .
C(36) C(34) 2.414(6) .
C(36) C(38) 2.363(5) .
C(36) C(39) 2.726(5) .
C(37) C(34) 2.807(6) .
C(37) C(35) 2.391(6) .
C(37) C(39) 2.382(6) .
C(38) C(16) 3.572(6) 2_655
C(38) C(34) 2.427(5) .
C(38) C(35) 2.746(5) .
C(38) C(36) 2.363(5) .
C(39) C(21) 2.560(5) .
C(39) C(22) 3.579(5) .
C(39) C(28) 2.850(5) .
C(39) C(33) 3.139(5) .
C(39) C(35) 2.364(5) .
C(39) C(36) 2.726(5) .
C(39) C(37) 2.382(6) .
C(40) C(42) 2.469(12) .
C(40) C(43) 2.941(11) .
C(41) C(43) 2.487(12) .
C(42) N(1) 2.449(6) .
C(42) C(40) 2.469(12) .
C(43) O(1) 3.576(6) .
C(43) O(4) 3.574(5) .
C(43) C(40) 2.941(11) .
C(43) C(41) 2.487(12) .
C(44) O(2) 3.521(7) .
C(44) O(3) 3.591(7) .
C(44) C(48) 2.272(10) .
C(45) O(2) 3.406(10) .
C(45) O(2) 3.589(9) 2_755
C(45) N(2) 2.472(7) .
C(45) C(46) 2.532(10) .
C(45) C(47) 2.369(15) .
C(46) O(3) 3.566(7) .
C(46) N(2) 2.408(6) .
C(46) C(45) 2.532(10) .
C(46) C(47) 2.601(10) .
C(46) C(48) 2.932(9) .
C(47) N(2) 2.438(11) .
C(47) C(45) 2.369(15) .
C(47) C(46) 2.601(10) .
C(48) O(3) 3.460(8) .
C(48) N(2) 2.819(9) .
C(48) C(44) 2.272(10) .
C(48) C(46) 2.932(9) .
C(49) C(2) 2.557(5) .
C(49) C(7) 3.110(6) .
C(49) C(8) 2.477(5) .
C(49) C(9) 2.904(5) .
C(49) C(14) 2.557(5) .
C(49) C(19) 2.911(6) .
O(1) H(6) 3.328 2_755
O(1) H(21) 2.285 .
O(1) H(26) 3.152 .
O(1) H(39) 3.473 .
O(1) H(47) 3.373 2_755
O(1) H(48) 3.110 2_755
O(1) H(51) 3.169 .
O(1) H(52) 3.092 .
O(1) H(52) 3.561 2_755
O(1) H(53) 2.284 2_755
O(1) H(54) 3.167 2_755
O(1) H(55) 2.891 .
O(1) H(56) 1.813 .
O(2) H(16) 2.677 .
O(2) H(21) 3.469 .
O(2) H(26) 3.022 .
O(2) H(40) 3.024 .
O(2) H(42) 3.249 .
O(2) H(42) 2.800 2_755
O(2) H(45) 3.027 .
O(2) H(47) 2.929 2_755
O(2) H(52) 1.917 .
O(2) H(52) 3.232 2_755
O(2) H(53) 3.279 .
O(2) H(53) 2.219 2_755
O(2) H(54) 3.215 .
O(3) H(5) 2.636 .
O(3) H(6) 3.109 .
O(3) H(15) 3.482 .
O(3) H(26) 2.827 .
O(3) H(27) 2.987 .
O(3) H(43) 3.246 .
O(3) H(45) 3.362 .
O(3) H(48) 3.091 .
O(3) H(50) 2.968 .
O(3) H(51) 3.043 .
O(3) H(52) 3.144 .
O(3) H(53) 3.144 .
O(3) H(54) 1.852 .
O(3) H(55) 3.347 2_755
O(4) H(6) 3.044 .
O(4) H(15) 2.271 .
O(4) H(36) 3.092 .
O(4) H(37) 3.018 2_755
O(4) H(38) 3.566 .
O(4) H(51) 1.907 .
O(4) H(51) 3.095 2_755
O(4) H(54) 3.585 .
O(4) H(55) 3.185 .
O(4) H(55) 1.894 2_755
O(4) H(56) 3.252 .
O(4) H(56) 3.234 2_755
N(1) H(6) 3.519 2_755
N(1) H(36) 2.611 .
N(1) H(37) 2.642 .
N(1) H(38) 2.020 .
N(1) H(39) 2.020 .
N(1) H(51) 3.069 2_755
N(1) H(55) 3.159 2_755
N(2) H(26) 3.350 .
N(2) H(40) 2.890 .
N(2) H(41) 3.258 .
N(2) H(42) 2.475 .
N(2) H(43) 2.826 .
N(2) H(44) 3.201 .
N(2) H(45) 2.402 .
N(2) H(46) 3.286 .
N(2) H(47) 2.597 .
N(2) H(48) 2.709 .
N(2) H(50) 2.797 .
N(2) H(52) 3.184 2_755
N(2) H(53) 3.345 2_755
C(1) H(1) 2.716 .
C(1) H(5) 2.674 .
C(1) H(6) 2.665 .
C(1) H(10) 2.738 .
C(1) H(11) 2.666 .
C(1) H(15) 2.720 .
C(2) H(1) 2.009 .
C(2) H(2) 3.259 .
C(2) H(4) 3.261 .
C(2) H(5) 2.025 .
C(2) H(6) 3.082 .
C(2) H(11) 2.536 .
C(2) H(50) 3.263 .
C(3) H(2) 2.033 .
C(3) H(3) 3.242 .
C(3) H(5) 3.212 .
C(3) H(6) 3.128 .
C(3) H(11) 3.004 .
C(3) H(11) 3.469 7_656
C(3) H(12) 3.189 7_656
C(3) H(50) 3.425 .
C(4) H(1) 2.025 .
C(4) H(3) 2.010 .
C(4) H(4) 3.206 .
C(4) H(10) 3.344 7_656
C(4) H(12) 3.461 7_656
C(4) H(16) 3.353 4_555
C(4) H(17) 3.585 4_555
C(4) H(49) 3.509 .
C(4) H(50) 3.471 .
C(5) H(1) 3.231 .
C(5) H(2) 2.007 .
C(5) H(4) 2.004 .
C(5) H(5) 3.229 .
C(5) H(9) 3.544 7_656
C(5) H(16) 3.426 4_555
C(5) H(25) 3.568 2_655
C(5) H(50) 3.327 .
C(6) H(2) 3.207 .
C(6) H(3) 2.009 .
C(6) H(5) 2.020 .
C(6) H(25) 3.352 2_655
C(6) H(30) 3.573 2_655
C(6) H(43) 3.157 .
C(6) H(50) 3.149 .
C(7) H(1) 3.213 .
C(7) H(3) 3.237 .
C(7) H(4) 2.024 .
C(7) H(11) 2.998 .
C(7) H(27) 3.359 .
C(7) H(29) 3.488 2_655
C(7) H(43) 3.284 .
C(7) H(50) 3.124 .
C(8) H(1) 2.451 .
C(8) H(6) 2.033 .
C(8) H(7) 3.277 .
C(8) H(9) 3.262 .
C(8) H(10) 2.020 .
C(8) H(11) 3.302 .
C(8) H(15) 3.494 .
C(9) H(1) 2.598 .
C(9) H(7) 2.029 .
C(9) H(8) 3.243 .
C(9) H(10) 3.227 .
C(9) H(39) 3.158 2_755
C(9) H(55) 3.240 2_755
C(10) H(1) 3.361 .
C(10) H(6) 2.022 .
C(10) H(8) 2.016 .
C(10) H(8) 3.482 7_756
C(10) H(9) 3.216 .
C(10) H(31) 3.260 8_555
C(10) H(39) 2.864 2_755
C(11) H(6) 3.235 .
C(11) H(7) 2.014 .
C(11) H(7) 3.526 7_756
C(11) H(9) 2.006 .
C(11) H(10) 3.228 .
C(11) H(29) 3.332 8_555
C(11) H(30) 3.273 8_555
C(11) H(31) 3.498 8_555
C(11) H(35) 3.576 2_755
C(11) H(39) 3.550 2_755
C(12) H(7) 3.216 .
C(12) H(8) 2.011 .
C(12) H(10) 2.016 .
C(12) H(29) 3.300 8_555
C(12) H(30) 3.137 8_555
C(13) H(1) 3.125 .
C(13) H(6) 3.226 .
C(13) H(8) 3.237 .
C(13) H(9) 2.022 .
C(13) H(11) 3.329 .
C(13) H(11) 3.500 7_656
C(13) H(17) 3.363 6_655
C(14) H(5) 2.883 .
C(14) H(10) 2.522 .
C(14) H(11) 2.017 .
C(14) H(12) 3.268 .
C(14) H(14) 3.247 .
C(14) H(15) 2.003 .
C(14) H(27) 3.456 .
C(15) H(1) 3.293 7_656
C(15) H(5) 3.242 .
C(15) H(10) 2.697 .
C(15) H(12) 2.027 .
C(15) H(13) 3.244 .
C(15) H(15) 3.203 .
C(15) H(28) 3.581 2_655
C(15) H(29) 2.922 2_655
C(16) H(1) 3.020 7_656
C(16) H(2) 3.133 7_656
C(16) H(10) 3.483 .
C(16) H(11) 2.018 .
C(16) H(13) 2.019 .
C(16) H(14) 3.210 .
C(16) H(28) 3.247 2_655
C(16) H(29) 2.820 2_655
C(16) H(33) 3.520 2_655
C(17) H(2) 3.554 7_656
C(17) H(11) 3.230 .
C(17) H(12) 2.011 .
C(17) H(14) 2.015 .
C(17) H(14) 3.597 2_655
C(17) H(15) 3.246 .
C(17) H(17) 3.526 6_655
C(17) H(28) 3.116 2_655
C(17) H(33) 3.556 2_655
C(17) H(41) 3.282 5_455
C(18) H(12) 3.213 .
C(18) H(13) 2.026 .
C(18) H(15) 2.023 .
C(18) H(17) 3.253 6_655
C(18) H(28) 3.466 .
C(18) H(28) 3.327 2_655
C(19) H(10) 3.192 .
C(19) H(11) 3.198 .
C(19) H(13) 3.258 .
C(19) H(14) 2.027 .
C(19) H(17) 3.359 6_655
C(19) H(27) 3.237 .
C(19) H(36) 3.528 .
C(20) H(16) 2.912 .
C(20) H(21) 2.551 .
C(20) H(26) 2.674 .
C(20) H(47) 3.165 2_755
C(20) H(52) 2.682 .
C(20) H(53) 2.514 2_755
C(20) H(56) 2.803 .
C(21) H(16) 2.654 .
C(21) H(20) 2.748 .
C(21) H(21) 2.734 .
C(21) H(25) 2.631 .
C(21) H(26) 2.678 .
C(21) H(30) 2.713 .
C(21) H(56) 3.578 .
C(22) H(16) 2.039 .
C(22) H(17) 3.263 .
C(22) H(19) 3.266 .
C(22) H(20) 2.019 .
C(22) H(24) 3.477 3_655
C(22) H(25) 2.603 .
C(22) H(26) 3.085 .
C(22) H(45) 3.552 .
C(23) H(2) 3.352 4_554
C(23) H(3) 3.195 4_554
C(23) H(17) 2.005 .
C(23) H(18) 3.236 .
C(23) H(20) 3.240 .
C(23) H(24) 3.410 3_655
C(23) H(25) 3.198 .
C(24) H(2) 3.495 4_554
C(24) H(3) 3.569 4_554
C(24) H(10) 3.494 6_645
C(24) H(16) 2.002 .
C(24) H(18) 2.027 .
C(24) H(19) 3.237 .
C(24) H(24) 3.311 3_655
C(25) H(16) 3.231 .
C(25) H(17) 2.020 .
C(25) H(19) 2.024 .
C(25) H(20) 3.255 .
C(25) H(23) 3.499 3_655
C(25) H(24) 3.238 3_655
C(26) H(17) 3.234 .
C(26) H(18) 2.028 .
C(26) H(19) 3.110 2_655
C(26) H(20) 2.035 .
C(26) H(23) 3.295 3_655
C(26) H(24) 3.270 3_655
C(27) H(4) 3.259 2_655
C(27) H(16) 3.235 .
C(27) H(18) 3.263 .
C(27) H(19) 2.040 .
C(27) H(24) 3.368 3_655
C(27) H(25) 3.012 .
C(27) H(26) 3.133 .
C(27) H(45) 3.456 .
C(28) H(3) 3.520 4_554
C(28) H(16) 2.836 .
C(28) H(21) 2.006 .
C(28) H(22) 3.242 .
C(28) H(24) 3.278 .
C(28) H(25) 2.019 .
C(28) H(30) 2.467 .
C(29) H(7) 3.536 2_755
C(29) H(16) 3.481 .
C(29) H(22) 2.019 .
C(29) H(23) 3.232 .
C(29) H(25) 3.204 .
C(29) H(30) 3.173 .
C(29) H(47) 3.545 2_755
C(29) H(48) 3.323 2_755
C(30) H(7) 3.512 2_755
C(30) H(21) 2.012 .
C(30) H(23) 2.014 .
C(30) H(24) 3.232 .
C(30) H(31) 3.499 7_655
C(30) H(46) 3.312 4_554
C(30) H(49) 3.599 4_554
C(31) H(3) 3.513 4_554
C(31) H(21) 3.228 .
C(31) H(22) 2.016 .
C(31) H(24) 2.017 .
C(31) H(25) 3.208 .
C(31) H(35) 3.135 7_655
C(31) H(44) 3.581 4_554
C(32) H(3) 3.105 4_554
C(32) H(9) 3.285 8_454
C(32) H(22) 3.226 .
C(32) H(23) 2.008 .
C(32) H(25) 2.011 .
C(32) H(25) 3.104 3_655
C(32) H(30) 3.291 .
C(33) H(3) 3.087 4_554
C(33) H(4) 3.456 2_655
C(33) H(9) 3.522 8_454
C(33) H(16) 3.367 .
C(33) H(21) 3.210 .
C(33) H(23) 3.217 .
C(33) H(24) 2.031 .
C(33) H(24) 3.150 3_655
C(33) H(25) 3.546 3_655
C(33) H(30) 2.533 .
C(34) H(20) 2.541 .
C(34) H(21) 3.593 .
C(34) H(25) 3.139 .
C(34) H(26) 2.037 .
C(34) H(27) 3.258 .
C(34) H(29) 3.267 .
C(34) H(30) 2.009 .
C(34) H(38) 3.466 .
C(34) H(56) 3.152 .
C(35) H(20) 2.664 .
C(35) H(27) 2.003 .
C(35) H(28) 3.238 .
C(35) H(30) 3.219 .
C(35) H(38) 3.313 .
C(35) H(45) 3.323 .
C(35) H(56) 3.091 .
C(36) H(5) 3.330 .
C(36) H(15) 3.564 .
C(36) H(20) 3.435 .
C(36) H(26) 2.001 .
C(36) H(27) 3.506 2_655
C(36) H(28) 2.028 .
C(36) H(28) 3.470 2_655
C(36) H(29) 3.216 .
C(36) H(38) 2.990 .
C(37) H(5) 3.411 2_655
C(37) H(26) 3.234 .
C(37) H(27) 2.018 .
C(37) H(27) 3.225 2_655
C(37) H(28) 3.354 2_655
C(37) H(29) 2.002 .
C(37) H(30) 3.221 .
C(37) H(33) 3.345 .
C(37) H(38) 2.778 .
C(38) H(4) 3.551 2_655
C(38) H(5) 3.260 2_655
C(38) H(8) 3.567 8_454
C(38) H(12) 3.580 2_655
C(38) H(27) 3.209 .
C(38) H(28) 2.007 .
C(38) H(30) 2.021 .
C(38) H(33) 3.299 .
C(38) H(38) 2.879 .
C(39) H(4) 3.188 2_655
C(39) H(8) 3.366 8_454
C(39) H(9) 3.299 8_454
C(39) H(20) 3.284 .
C(39) H(25) 3.122 .
C(39) H(26) 3.217 .
C(39) H(28) 3.236 .
C(39) H(29) 2.032 .
C(39) H(38) 3.214 .
C(39) H(39) 3.515 .
C(40) H(12) 3.454 2_655
C(40) H(13) 3.594 2_655
C(40) H(22) 3.441 7_655
C(40) H(23) 3.546 7_655
C(40) H(34) 1.778 .
C(40) H(35) 1.778 .
C(40) H(36) 2.986 .
C(40) H(37) 3.136 .
C(40) H(38) 2.781 .
C(40) H(39) 2.990 .
C(40) H(41) 3.291 6_655
C(41) H(18) 3.503 5_555
C(41) H(23) 3.292 7_655
C(41) H(31) 1.825 .
C(41) H(32) 1.825 .
C(41) H(33) 1.825 .
C(41) H(36) 2.004 .
C(41) H(37) 2.004 .
C(41) H(38) 2.678 .
C(41) H(39) 2.707 .
C(42) H(15) 3.415 .
C(42) H(18) 3.451 5_555
C(42) H(31) 2.923 .
C(42) H(32) 3.191 .
C(42) H(33) 2.581 .
C(42) H(34) 1.956 .
C(42) H(35) 1.955 .
C(42) H(38) 2.048 .
C(42) H(39) 2.048 .
C(42) H(51) 2.654 .
C(42) H(55) 2.572 .
C(42) H(56) 3.221 .
C(43) H(15) 3.477 .
C(43) H(31) 3.169 .
C(43) H(33) 2.655 .
C(43) H(34) 3.198 .
C(43) H(35) 2.989 .
C(43) H(36) 2.039 .
C(43) H(37) 2.039 .
C(43) H(51) 1.963 .
C(43) H(55) 1.963 .
C(43) H(56) 1.963 .
C(44) H(40) 2.131 .
C(44) H(41) 2.131 .
C(44) H(42) 2.131 .
C(44) H(43) 2.054 .
C(44) H(44) 2.054 .
C(44) H(45) 2.054 .
C(44) H(46) 2.034 .
C(44) H(47) 2.034 .
C(44) H(48) 2.675 .
C(44) H(49) 3.089 .
C(44) H(50) 2.249 .
C(44) H(52) 1.971 .
C(44) H(53) 1.971 .
C(44) H(54) 1.971 .
C(45) H(13) 3.048 5_545
C(45) H(32) 3.124 6_645
C(45) H(42) 2.980 2_755
C(45) H(43) 3.345 .
C(45) H(44) 2.530 .
C(45) H(45) 2.898 .
C(45) H(46) 2.518 .
C(45) H(47) 2.529 .
C(45) H(52) 2.506 .
C(45) H(53) 2.714 .
C(45) H(54) 3.258 .
C(46) H(19) 3.376 2_655
C(46) H(23) 3.374 4_555
C(46) H(26) 3.298 .
C(46) H(40) 2.515 .
C(46) H(41) 2.986 .
C(46) H(42) 3.296 .
C(46) H(46) 2.845 .
C(46) H(47) 3.415 .
C(46) H(48) 3.507 .
C(46) H(50) 2.384 .
C(46) H(52) 2.632 .
C(46) H(53) 3.191 .
C(46) H(54) 2.486 .
C(47) H(22) 3.445 4_555
C(47) H(40) 3.183 .
C(47) H(41) 2.360 .
C(47) H(42) 2.756 .
C(47) H(43) 2.721 .
C(47) H(44) 2.965 .
C(47) H(45) 3.366 .
C(47) H(48) 1.939 .
C(47) H(49) 1.939 .
C(47) H(50) 1.939 .
C(47) H(52) 3.173 .
C(47) H(53) 2.463 .
C(47) H(54) 2.785 .
C(48) H(6) 3.592 .
C(48) H(21) 3.265 2_755
C(48) H(43) 2.589 .
C(48) H(44) 3.500 .
C(48) H(46) 1.960 .
C(48) H(47) 1.960 .
C(48) H(53) 2.890 .
C(48) H(54) 2.718 .
C(49) H(5) 2.946 .
C(49) H(6) 2.654 .
C(49) H(15) 2.558 .
C(49) H(27) 3.251 .
C(49) H(51) 2.756 .
C(49) H(54) 2.946 .
C(49) H(55) 2.782 2_755
H(1) C(1) 2.716 .
H(1) C(2) 2.009 .
H(1) C(4) 2.025 .
H(1) C(5) 3.231 .
H(1) C(7) 3.213 .
H(1) C(8) 2.451 .
H(1) C(9) 2.598 .
H(1) C(10) 3.361 .
H(1) C(13) 3.125 .
H(1) C(15) 3.293 7_656
H(1) C(16) 3.020 7_656
H(1) H(2) 2.322 .
H(1) H(6) 2.770 .
H(1) H(10) 3.570 .
H(1) H(11) 3.270 .
H(1) H(11) 2.970 7_656
H(1) H(12) 2.444 7_656
H(2) C(2) 3.259 .
H(2) C(3) 2.033 .
H(2) C(5) 2.007 .
H(2) C(6) 3.207 .
H(2) C(16) 3.133 7_656
H(2) C(17) 3.554 7_656
H(2) C(23) 3.352 4_555
H(2) C(24) 3.495 4_555
H(2) H(1) 2.322 .
H(2) H(3) 2.309 .
H(2) H(10) 3.285 7_656
H(2) H(12) 3.003 7_656
H(2) H(16) 2.683 4_555
H(2) H(17) 2.984 4_555
H(3) C(3) 3.242 .
H(3) C(4) 2.010 .
H(3) C(6) 2.009 .
H(3) C(7) 3.237 .
H(3) C(23) 3.195 4_555
H(3) C(24) 3.569 4_555
H(3) C(28) 3.520 4_555
H(3) C(31) 3.513 4_555
H(3) C(32) 3.105 4_555
H(3) C(33) 3.087 4_555
H(3) H(2) 2.309 .
H(3) H(4) 2.304 .
H(3) H(9) 3.588 7_656
H(3) H(16) 2.839 4_555
H(3) H(17) 3.523 4_555
H(3) H(24) 3.161 2_655
H(3) H(24) 3.364 4_555
H(3) H(25) 3.111 2_655
H(3) H(25) 3.322 4_555
H(4) C(2) 3.261 .
H(4) C(4) 3.206 .
H(4) C(5) 2.004 .
H(4) C(7) 2.024 .
H(4) C(27) 3.259 2_655
H(4) C(33) 3.456 2_655
H(4) C(38) 3.551 2_655
H(4) C(39) 3.188 2_655
H(4) H(3) 2.304 .
H(4) H(5) 2.313 .
H(4) H(20) 2.769 2_655
H(4) H(24) 3.478 4_555
H(4) H(25) 2.666 2_655
H(4) H(30) 3.168 2_655
H(4) H(43) 3.089 .
H(4) H(50) 3.565 .
H(5) O(3) 2.636 .
H(5) C(1) 2.674 .
H(5) C(2) 2.025 .
H(5) C(3) 3.212 .
H(5) C(5) 3.229 .
H(5) C(6) 2.020 .
H(5) C(14) 2.883 .
H(5) C(15) 3.242 .
H(5) C(36) 3.330 .
H(5) C(37) 3.411 2_655
H(5) C(38) 3.260 2_655
H(5) C(49) 2.946 .
H(5) H(4) 2.313 .
H(5) H(11) 3.245 .
H(5) H(26) 3.573 .
H(5) H(27) 2.443 .
H(5) H(28) 3.518 2_655
H(5) H(29) 3.287 2_655
H(5) H(43) 3.321 .
H(5) H(50) 3.548 .
H(6) O(1) 3.328 2_755
H(6) O(3) 3.109 .
H(6) O(4) 3.044 .
H(6) N(1) 3.519 2_755
H(6) C(1) 2.665 .
H(6) C(2) 3.082 .
H(6) C(3) 3.128 .
H(6) C(8) 2.033 .
H(6) C(10) 2.022 .
H(6) C(11) 3.235 .
H(6) C(13) 3.226 .
H(6) C(48) 3.592 .
H(6) C(49) 2.654 .
H(6) H(1) 2.770 .
H(6) H(7) 2.318 .
H(6) H(21) 2.966 2_755
H(6) H(39) 3.232 2_755
H(6) H(48) 2.738 .
H(6) H(55) 3.007 2_755
H(6) H(56) 3.396 2_755
H(7) C(8) 3.277 .
H(7) C(9) 2.029 .
H(7) C(11) 2.014 .
H(7) C(11) 3.526 7_756
H(7) C(12) 3.216 .
H(7) C(29) 3.536 2_755
H(7) C(30) 3.512 2_755
H(7) H(6) 2.318 .
H(7) H(8) 2.315 .
H(7) H(8) 2.715 7_756
H(7) H(21) 3.323 2_755
H(7) H(22) 3.319 2_755
H(7) H(31) 2.833 8_555
H(7) H(39) 2.732 2_755
H(8) C(9) 3.243 .
H(8) C(10) 2.016 .
H(8) C(10) 3.482 7_756
H(8) C(12) 2.011 .
H(8) C(13) 3.237 .
H(8) C(38) 3.567 8_555
H(8) C(39) 3.366 8_555
H(8) H(7) 2.315 .
H(8) H(7) 2.715 7_756
H(8) H(8) 3.447 7_756
H(8) H(9) 2.306 .
H(8) H(29) 3.186 8_555
H(8) H(30) 2.783 8_555
H(8) H(31) 3.263 8_555
H(8) H(39) 3.320 8_555
H(9) C(5) 3.544 7_656
H(9) C(8) 3.262 .
H(9) C(10) 3.216 .
H(9) C(11) 2.006 .
H(9) C(13) 2.022 .
H(9) C(32) 3.285 8_555
H(9) C(33) 3.522 8_555
H(9) C(39) 3.299 8_555
H(9) H(3) 3.588 7_656
H(9) H(8) 2.306 .
H(9) H(10) 2.308 .
H(9) H(24) 3.315 8_555
H(9) H(29) 3.155 8_555
H(9) H(30) 2.512 8_555
H(10) C(1) 2.738 .
H(10) C(4) 3.344 7_656
H(10) C(8) 2.020 .
H(10) C(9) 3.227 .
H(10) C(11) 3.228 .
H(10) C(12) 2.016 .
H(10) C(14) 2.522 .
H(10) C(15) 2.697 .
H(10) C(16) 3.483 .
H(10) C(19) 3.192 .
H(10) C(24) 3.494 6_655
H(10) H(1) 3.570 .
H(10) H(2) 3.285 7_656
H(10) H(9) 2.308 .
H(10) H(11) 2.843 .
H(10) H(11) 3.471 7_656
H(10) H(17) 2.697 6_655
H(11) C(1) 2.666 .
H(11) C(2) 2.536 .
H(11) C(3) 3.004 .
H(11) C(3) 3.469 7_656
H(11) C(7) 2.998 .
H(11) C(8) 3.302 .
H(11) C(13) 3.329 .
H(11) C(13) 3.500 7_656
H(11) C(14) 2.017 .
H(11) C(16) 2.018 .
H(11) C(17) 3.230 .
H(11) C(19) 3.198 .
H(11) H(1) 3.270 .
H(11) H(1) 2.970 7_656
H(11) H(5) 3.245 .
H(11) H(10) 2.843 .
H(11) H(10) 3.471 7_656
H(11) H(11) 3.393 7_656
H(11) H(12) 2.311 .
H(11) H(29) 2.898 2_655
H(12) C(3) 3.189 7_656
H(12) C(4) 3.461 7_656
H(12) C(14) 3.268 .
H(12) C(15) 2.027 .
H(12) C(17) 2.011 .
H(12) C(18) 3.213 .
H(12) C(38) 3.580 2_655
H(12) C(40) 3.454 2_655
H(12) H(1) 2.444 7_656
H(12) H(2) 3.003 7_656
H(12) H(11) 2.311 .
H(12) H(13) 2.319 .
H(12) H(29) 2.740 2_655
H(12) H(31) 3.364 2_655
H(12) H(32) 3.342 2_655
H(12) H(33) 3.087 2_655
H(13) C(15) 3.244 .
H(13) C(16) 2.019 .
H(13) C(18) 2.026 .
H(13) C(19) 3.258 .
H(13) C(40) 3.594 2_655
H(13) C(45) 3.048 5_455
H(13) H(12) 2.319 .
H(13) H(14) 2.322 .
H(13) H(14) 3.046 2_655
H(13) H(28) 3.413 2_655
H(13) H(32) 3.134 2_655
H(13) H(33) 3.164 2_655
H(13) H(40) 3.352 5_455
H(13) H(41) 2.386 5_455
H(13) H(42) 2.988 5_455
H(14) C(14) 3.247 .
H(14) C(16) 3.210 .
H(14) C(17) 2.015 .
H(14) C(17) 3.597 2_655
H(14) C(19) 2.027 .
H(14) H(13) 2.322 .
H(14) H(13) 3.046 2_655
H(14) H(15) 2.313 .
H(14) H(17) 3.513 6_655
H(14) H(28) 3.266 .
H(14) H(32) 3.567 .
H(14) H(33) 3.152 .
H(14) H(34) 3.493 .
H(14) H(40) 3.162 6_655
H(14) H(41) 3.566 6_655
H(15) O(3) 3.482 .
H(15) O(4) 2.271 .
H(15) C(1) 2.720 .
H(15) C(8) 3.494 .
H(15) C(14) 2.003 .
H(15) C(15) 3.203 .
H(15) C(17) 3.246 .
H(15) C(18) 2.023 .
H(15) C(36) 3.564 .
H(15) C(42) 3.415 .
H(15) C(43) 3.477 .
H(15) C(49) 2.558 .
H(15) H(14) 2.313 .
H(15) H(27) 3.165 .
H(15) H(36) 2.684 .
H(15) H(38) 3.015 .
H(15) H(51) 2.985 .
H(16) O(2) 2.677 .
H(16) C(4) 3.353 4_554
H(16) C(5) 3.426 4_554
H(16) C(20) 2.912 .
H(16) C(21) 2.654 .
H(16) C(22) 2.039 .
H(16) C(24) 2.002 .
H(16) C(25) 3.231 .
H(16) C(27) 3.235 .
H(16) C(28) 2.836 .
H(16) C(29) 3.481 .
H(16) C(33) 3.367 .
H(16) H(2) 2.683 4_554
H(16) H(3) 2.839 4_554
H(16) H(17) 2.291 .
H(16) H(25) 3.466 .
H(16) H(47) 3.190 2_755
H(17) C(4) 3.585 4_554
H(17) C(13) 3.363 6_645
H(17) C(17) 3.526 6_645
H(17) C(18) 3.253 6_645
H(17) C(19) 3.359 6_645
H(17) C(22) 3.263 .
H(17) C(23) 2.005 .
H(17) C(25) 2.020 .
H(17) C(26) 3.234 .
H(17) H(2) 2.984 4_554
H(17) H(3) 3.523 4_554
H(17) H(10) 2.697 6_645
H(17) H(14) 3.513 6_645
H(17) H(16) 2.291 .
H(17) H(18) 2.323 .
H(18) C(23) 3.236 .
H(18) C(24) 2.027 .
H(18) C(26) 2.028 .
H(18) C(27) 3.263 .
H(18) C(41) 3.503 5_445
H(18) C(42) 3.451 5_445
H(18) H(17) 2.323 .
H(18) H(19) 2.328 .
H(18) H(23) 3.485 3_655
H(18) H(34) 3.288 5_445
H(18) H(35) 3.044 5_445
H(18) H(36) 3.556 5_445
H(18) H(37) 2.817 5_445
H(19) C(22) 3.266 .
H(19) C(24) 3.237 .
H(19) C(25) 2.024 .
H(19) C(26) 3.110 2_655
H(19) C(27) 2.040 .
H(19) C(46) 3.376 2_655
H(19) H(18) 2.328 .
H(19) H(19) 2.668 2_655
H(19) H(20) 2.334 .
H(19) H(23) 3.142 3_655
H(19) H(34) 3.521 5_445
H(19) H(43) 3.395 2_655
H(19) H(44) 2.848 2_655
H(19) H(45) 3.354 2_655
H(20) C(21) 2.748 .
H(20) C(22) 2.019 .
H(20) C(23) 3.240 .
H(20) C(25) 3.255 .
H(20) C(26) 2.035 .
H(20) C(34) 2.541 .
H(20) C(35) 2.664 .
H(20) C(36) 3.435 .
H(20) C(39) 3.284 .
H(20) H(4) 2.769 2_655
H(20) H(19) 2.334 .
H(20) H(25) 3.178 .
H(20) H(26) 2.787 .
H(20) H(45) 3.576 .
H(21) O(1) 2.285 .
H(21) O(2) 3.469 .
H(21) C(20) 2.551 .
H(21) C(21) 2.734 .
H(21) C(28) 2.006 .
H(21) C(30) 2.012 .
H(21) C(31) 3.228 .
H(21) C(33) 3.210 .
H(21) C(34) 3.593 .
H(21) C(48) 3.265 2_755
H(21) H(6) 2.966 2_755
H(21) H(7) 3.323 2_755
H(21) H(22) 2.307 .
H(21) H(47) 3.016 2_755
H(21) H(48) 2.494 2_755
H(21) H(49) 3.425 2_755
H(21) H(53) 3.499 2_755
H(21) H(56) 3.593 .
H(22) C(28) 3.242 .
H(22) C(29) 2.019 .
H(22) C(31) 2.016 .
H(22) C(32) 3.226 .
H(22) C(40) 3.441 7_655
H(22) C(47) 3.445 4_554
H(22) H(7) 3.319 2_755
H(22) H(21) 2.307 .
H(22) H(23) 2.312 .
H(22) H(31) 3.017 7_655
H(22) H(32) 3.034 7_655
H(22) H(35) 3.493 7_655
H(22) H(46) 2.569 4_554
H(22) H(49) 3.257 4_554
H(23) C(25) 3.499 3_655
H(23) C(26) 3.295 3_655
H(23) C(29) 3.232 .
H(23) C(30) 2.014 .
H(23) C(32) 2.008 .
H(23) C(33) 3.217 .
H(23) C(40) 3.546 7_655
H(23) C(41) 3.292 7_655
H(23) C(46) 3.374 4_554
H(23) H(18) 3.485 3_655
H(23) H(19) 3.142 3_655
H(23) H(22) 2.312 .
H(23) H(24) 2.315 .
H(23) H(31) 3.495 7_655
H(23) H(32) 3.251 7_655
H(23) H(34) 3.173 7_655
H(23) H(35) 2.602 7_655
H(23) H(43) 3.109 4_554
H(23) H(44) 2.776 4_554
H(23) H(46) 3.598 4_554
H(24) C(22) 3.477 3_655
H(24) C(23) 3.410 3_655
H(24) C(24) 3.311 3_655
H(24) C(25) 3.238 3_655
H(24) C(26) 3.270 3_655
H(24) C(27) 3.368 3_655
H(24) C(28) 3.278 .
H(24) C(30) 3.232 .
H(24) C(31) 2.017 .
H(24) C(33) 2.031 .
H(24) C(33) 3.150 3_655
H(24) H(3) 3.161 2_655
H(24) H(3) 3.364 4_554
H(24) H(4) 3.478 4_554
H(24) H(9) 3.315 8_454
H(24) H(23) 2.315 .
H(24) H(24) 3.463 3_655
H(24) H(25) 2.316 .
H(24) H(25) 2.457 3_655
H(25) C(5) 3.568 2_655
H(25) C(6) 3.352 2_655
H(25) C(21) 2.631 .
H(25) C(22) 2.603 .
H(25) C(23) 3.198 .
H(25) C(27) 3.012 .
H(25) C(28) 2.019 .
H(25) C(29) 3.204 .
H(25) C(31) 3.208 .
H(25) C(32) 2.011 .
H(25) C(32) 3.104 3_655
H(25) C(33) 3.546 3_655
H(25) C(34) 3.139 .
H(25) C(39) 3.122 .
H(25) H(3) 3.111 2_655
H(25) H(3) 3.322 4_554
H(25) H(4) 2.666 2_655
H(25) H(16) 3.466 .
H(25) H(20) 3.178 .
H(25) H(24) 2.316 .
H(25) H(24) 2.457 3_655
H(25) H(25) 3.287 3_655
H(25) H(30) 2.668 .
H(26) O(1) 3.152 .
H(26) O(2) 3.022 .
H(26) O(3) 2.827 .
H(26) N(2) 3.350 .
H(26) C(20) 2.674 .
H(26) C(21) 2.678 .
H(26) C(22) 3.085 .
H(26) C(27) 3.133 .
H(26) C(34) 2.037 .
H(26) C(36) 2.001 .
H(26) C(37) 3.234 .
H(26) C(39) 3.217 .
H(26) C(46) 3.298 .
H(26) H(5) 3.573 .
H(26) H(20) 2.787 .
H(26) H(27) 2.288 .
H(26) H(43) 3.453 .
H(26) H(45) 2.431 .
H(26) H(52) 3.009 .
H(26) H(54) 2.918 .
H(26) H(56) 3.211 .
H(27) O(3) 2.987 .
H(27) C(7) 3.359 .
H(27) C(14) 3.456 .
H(27) C(19) 3.237 .
H(27) C(34) 3.258 .
H(27) C(35) 2.003 .
H(27) C(36) 3.506 2_655
H(27) C(37) 2.018 .
H(27) C(37) 3.225 2_655
H(27) C(38) 3.209 .
H(27) C(49) 3.251 .
H(27) H(5) 2.443 .
H(27) H(15) 3.165 .
H(27) H(26) 2.288 .
H(27) H(27) 3.466 2_655
H(27) H(28) 2.322 .
H(27) H(28) 2.961 2_655
H(27) H(38) 3.444 .
H(28) C(15) 3.581 2_655
H(28) C(16) 3.247 2_655
H(28) C(17) 3.116 2_655
H(28) C(18) 3.466 .
H(28) C(18) 3.327 2_655
H(28) C(35) 3.238 .
H(28) C(36) 2.028 .
H(28) C(36) 3.470 2_655
H(28) C(37) 3.354 2_655
H(28) C(38) 2.007 .
H(28) C(39) 3.236 .
H(28) H(5) 3.518 2_655
H(28) H(13) 3.413 2_655
H(28) H(14) 3.266 .
H(28) H(27) 2.322 .
H(28) H(27) 2.961 2_655
H(28) H(28) 2.731 2_655
H(28) H(29) 2.306 .
H(28) H(33) 3.195 .
H(28) H(38) 3.152 .
H(29) C(7) 3.488 2_655
H(29) C(11) 3.332 8_454
H(29) C(12) 3.300 8_454
H(29) C(15) 2.922 2_655
H(29) C(16) 2.820 2_655
H(29) C(34) 3.267 .
H(29) C(36) 3.216 .
H(29) C(37) 2.002 .
H(29) C(39) 2.032 .
H(29) H(5) 3.287 2_655
H(29) H(8) 3.186 8_454
H(29) H(9) 3.155 8_454
H(29) H(11) 2.898 2_655
H(29) H(12) 2.740 2_655
H(29) H(28) 2.306 .
H(29) H(30) 2.316 .
H(29) H(33) 3.088 .
H(29) H(38) 3.282 .
H(30) C(6) 3.573 2_655
H(30) C(11) 3.273 8_454
H(30) C(12) 3.137 8_454
H(30) C(21) 2.713 .
H(30) C(28) 2.467 .
H(30) C(29) 3.173 .
H(30) C(32) 3.291 .
H(30) C(33) 2.533 .
H(30) C(34) 2.009 .
H(30) C(35) 3.219 .
H(30) C(37) 3.221 .
H(30) C(38) 2.021 .
H(30) H(4) 3.168 2_655
H(30) H(8) 2.783 8_454
H(30) H(9) 2.512 8_454
H(30) H(25) 2.668 .
H(30) H(29) 2.316 .
H(31) C(10) 3.260 8_454
H(31) C(11) 3.498 8_454
H(31) C(30) 3.499 7_655
H(31) C(41) 1.825 .
H(31) C(42) 2.923 .
H(31) C(43) 3.169 .
H(31) H(7) 2.833 8_454
H(31) H(8) 3.263 8_454
H(31) H(12) 3.364 2_655
H(31) H(22) 3.017 7_655
H(31) H(23) 3.495 7_655
H(31) H(32) 1.584 .
H(31) H(33) 1.584 .
H(31) H(34) 2.543 .
H(31) H(35) 1.900 .
H(31) H(37) 3.410 .
H(31) H(38) 3.119 .
H(31) H(39) 2.905 .
H(32) C(41) 1.825 .
H(32) C(42) 3.191 .
H(32) C(45) 3.124 6_655
H(32) H(12) 3.342 2_655
H(32) H(13) 3.134 2_655
H(32) H(14) 3.567 .
H(32) H(22) 3.034 7_655
H(32) H(23) 3.251 7_655
H(32) H(31) 1.584 .
H(32) H(33) 1.584 .
H(32) H(34) 1.866 .
H(32) H(35) 2.238 .
H(32) H(36) 3.538 .
H(32) H(40) 3.131 6_655
H(32) H(41) 2.374 6_655
H(32) H(44) 3.102 6_655
H(32) H(46) 3.099 6_655
H(33) C(16) 3.520 2_655
H(33) C(17) 3.556 2_655
H(33) C(37) 3.345 .
H(33) C(38) 3.299 .
H(33) C(41) 1.825 .
H(33) C(42) 2.581 .
H(33) C(43) 2.655 .
H(33) H(12) 3.087 2_655
H(33) H(13) 3.164 2_655
H(33) H(14) 3.152 .
H(33) H(28) 3.195 .
H(33) H(29) 3.088 .
H(33) H(31) 1.584 .
H(33) H(32) 1.584 .
H(33) H(34) 2.298 .
H(33) H(35) 2.571 .
H(33) H(36) 2.967 .
H(33) H(37) 3.426 .
H(33) H(38) 2.191 .
H(33) H(39) 2.832 .
H(33) H(41) 3.491 6_655
H(34) C(40) 1.778 .
H(34) C(42) 1.956 .
H(34) C(43) 3.198 .
H(34) H(14) 3.493 .
H(34) H(18) 3.288 5_555
H(34) H(19) 3.521 5_555
H(34) H(23) 3.173 7_655
H(34) H(31) 2.543 .
H(34) H(32) 1.866 .
H(34) H(33) 2.298 .
H(34) H(35) 1.562 .
H(34) H(36) 2.053 .
H(34) H(37) 2.461 .
H(34) H(38) 3.302 .
H(34) H(39) 3.591 .
H(34) H(40) 3.438 6_655
H(34) H(41) 3.530 6_655
H(34) H(44) 2.962 6_655
H(35) C(11) 3.576 2_755
H(35) C(31) 3.135 7_655
H(35) C(40) 1.778 .
H(35) C(42) 1.955 .
H(35) C(43) 2.989 .
H(35) H(18) 3.044 5_555
H(35) H(22) 3.493 7_655
H(35) H(23) 2.602 7_655
H(35) H(31) 1.900 .
H(35) H(32) 2.238 .
H(35) H(33) 2.571 .
H(35) H(34) 1.562 .
H(35) H(36) 2.651 .
H(35) H(37) 2.039 .
H(35) H(38) 3.382 .
H(35) H(39) 2.956 .
H(36) O(4) 3.092 .
H(36) N(1) 2.611 .
H(36) C(19) 3.528 .
H(36) C(40) 2.986 .
H(36) C(41) 2.004 .
H(36) C(43) 2.039 .
H(36) H(15) 2.684 .
H(36) H(18) 3.556 5_555
H(36) H(32) 3.538 .
H(36) H(33) 2.967 .
H(36) H(34) 2.053 .
H(36) H(35) 2.651 .
H(36) H(36) 3.462 2_755
H(36) H(37) 1.582 .
H(36) H(37) 3.506 2_755
H(36) H(38) 2.359 .
H(36) H(39) 2.831 .
H(36) H(51) 2.473 .
H(36) H(55) 2.793 .
H(36) H(56) 3.452 .
H(37) O(4) 3.018 2_755
H(37) N(1) 2.642 .
H(37) C(40) 3.136 .
H(37) C(41) 2.004 .
H(37) C(43) 2.039 .
H(37) H(18) 2.817 5_555
H(37) H(31) 3.410 .
H(37) H(33) 3.426 .
H(37) H(34) 2.461 .
H(37) H(35) 2.039 .
H(37) H(36) 1.582 .
H(37) H(36) 3.506 2_755
H(37) H(38) 2.832 .
H(37) H(39) 2.335 .
H(37) H(51) 2.962 .
H(37) H(55) 2.418 .
H(37) H(56) 3.436 .
H(38) O(4) 3.566 .
H(38) N(1) 2.020 .
H(38) C(34) 3.466 .
H(38) C(35) 3.313 .
H(38) C(36) 2.990 .
H(38) C(37) 2.778 .
H(38) C(38) 2.879 .
H(38) C(39) 3.214 .
H(38) C(40) 2.781 .
H(38) C(41) 2.678 .
H(38) C(42) 2.048 .
H(38) H(15) 3.015 .
H(38) H(27) 3.444 .
H(38) H(28) 3.152 .
H(38) H(29) 3.282 .
H(38) H(31) 3.119 .
H(38) H(33) 2.191 .
H(38) H(34) 3.302 .
H(38) H(35) 3.382 .
H(38) H(36) 2.359 .
H(38) H(37) 2.832 .
H(38) H(39) 1.586 .
H(38) H(51) 2.251 .
H(38) H(55) 2.744 .
H(38) H(56) 2.304 .
H(39) O(1) 3.473 .
H(39) N(1) 2.020 .
H(39) C(9) 3.158 2_755
H(39) C(10) 2.864 2_755
H(39) C(11) 3.550 2_755
H(39) C(39) 3.515 .
H(39) C(40) 2.990 .
H(39) C(41) 2.707 .
H(39) C(42) 2.048 .
H(39) H(6) 3.232 2_755
H(39) H(7) 2.732 2_755
H(39) H(8) 3.320 8_454
H(39) H(31) 2.905 .
H(39) H(33) 2.832 .
H(39) H(34) 3.591 .
H(39) H(35) 2.956 .
H(39) H(36) 2.831 .
H(39) H(37) 2.335 .
H(39) H(38) 1.586 .
H(39) H(51) 2.744 .
H(39) H(55) 2.314 .
H(39) H(56) 2.243 .
H(40) O(2) 3.024 .
H(40) N(2) 2.890 .
H(40) C(44) 2.131 .
H(40) C(46) 2.515 .
H(40) C(47) 3.183 .
H(40) H(13) 3.352 5_545
H(40) H(14) 3.162 6_645
H(40) H(32) 3.131 6_645
H(40) H(34) 3.438 6_645
H(40) H(41) 1.584 .
H(40) H(42) 1.584 .
H(40) H(42) 2.929 2_755
H(40) H(43) 3.451 .
H(40) H(44) 2.333 .
H(40) H(45) 2.658 .
H(40) H(46) 3.266 .
H(40) H(47) 3.467 .
H(40) H(52) 2.663 .
H(40) H(53) 3.318 .
H(41) N(2) 3.258 .
H(41) C(17) 3.282 5_545
H(41) C(40) 3.291 6_645
H(41) C(44) 2.131 .
H(41) C(46) 2.986 .
H(41) C(47) 2.360 .
H(41) H(13) 2.386 5_545
H(41) H(14) 3.566 6_645
H(41) H(32) 2.374 6_645
H(41) H(33) 3.491 6_645
H(41) H(34) 3.530 6_645
H(41) H(40) 1.584 .
H(41) H(42) 1.584 .
H(41) H(44) 2.762 .
H(41) H(45) 3.553 .
H(41) H(46) 2.144 .
H(41) H(47) 2.506 .
H(41) H(52) 3.428 .
H(41) H(53) 3.406 .
H(42) O(2) 3.249 .
H(42) O(2) 2.800 2_755
H(42) N(2) 2.475 .
H(42) C(44) 2.131 .
H(42) C(45) 2.980 2_755
H(42) C(46) 3.296 .
H(42) C(47) 2.756 .
H(42) H(13) 2.988 5_545
H(42) H(40) 1.584 .
H(42) H(40) 2.929 2_755
H(42) H(41) 1.584 .
H(42) H(42) 2.216 2_755
H(42) H(44) 3.440 .
H(42) H(45) 3.524 .
H(42) H(46) 3.078 .
H(42) H(47) 2.574 .
H(42) H(52) 2.413 .
H(42) H(52) 3.162 2_755
H(42) H(53) 2.445 .
H(42) H(54) 3.361 .
H(43) O(3) 3.246 .
H(43) N(2) 2.826 .
H(43) C(6) 3.157 .
H(43) C(7) 3.284 .
H(43) C(44) 2.054 .
H(43) C(45) 3.345 .
H(43) C(47) 2.721 .
H(43) C(48) 2.589 .
H(43) H(4) 3.089 .
H(43) H(5) 3.321 .
H(43) H(19) 3.395 2_655
H(43) H(23) 3.109 4_555
H(43) H(26) 3.453 .
H(43) H(40) 3.451 .
H(43) H(44) 1.584 .
H(43) H(45) 1.584 .
H(43) H(46) 2.962 .
H(43) H(48) 3.210 .
H(43) H(49) 3.197 .
H(43) H(50) 1.806 .
H(43) H(52) 3.233 .
H(43) H(53) 3.560 .
H(43) H(54) 2.626 .
H(44) N(2) 3.201 .
H(44) C(31) 3.581 4_555
H(44) C(44) 2.054 .
H(44) C(45) 2.530 .
H(44) C(47) 2.965 .
H(44) C(48) 3.500 .
H(44) H(19) 2.848 2_655
H(44) H(23) 2.776 4_555
H(44) H(32) 3.102 6_645
H(44) H(34) 2.962 6_645
H(44) H(40) 2.333 .
H(44) H(41) 2.762 .
H(44) H(42) 3.440 .
H(44) H(43) 1.584 .
H(44) H(45) 1.584 .
H(44) H(46) 2.896 .
H(44) H(50) 3.028 .
H(44) H(52) 3.335 .
H(44) H(54) 3.413 .
H(45) O(2) 3.027 .
H(45) O(3) 3.362 .
H(45) N(2) 2.402 .
H(45) C(22) 3.552 .
H(45) C(27) 3.456 .
H(45) C(35) 3.323 .
H(45) C(44) 2.054 .
H(45) C(45) 2.898 .
H(45) C(47) 3.366 .
H(45) H(19) 3.354 2_655
H(45) H(20) 3.576 .
H(45) H(26) 2.431 .
H(45) H(40) 2.658 .
H(45) H(41) 3.553 .
H(45) H(42) 3.524 .
H(45) H(43) 1.584 .
H(45) H(44) 1.584 .
H(45) H(50) 3.053 .
H(45) H(52) 2.335 .
H(45) H(53) 3.286 .
H(45) H(54) 2.400 .
H(46) N(2) 3.286 .
H(46) C(30) 3.312 4_555
H(46) C(44) 2.034 .
H(46) C(45) 2.518 .
H(46) C(46) 2.845 .
H(46) C(48) 1.960 .
H(46) H(22) 2.569 4_555
H(46) H(23) 3.598 4_555
H(46) H(32) 3.099 6_645
H(46) H(40) 3.266 .
H(46) H(41) 2.144 .
H(46) H(42) 3.078 .
H(46) H(43) 2.962 .
H(46) H(44) 2.896 .
H(46) H(47) 1.593 .
H(46) H(48) 2.718 .
H(46) H(49) 2.118 .
H(46) H(49) 3.557 3_756
H(46) H(50) 2.414 .
H(46) H(53) 3.378 .
H(47) O(1) 3.373 2_755
H(47) O(2) 2.929 2_755
H(47) N(2) 2.597 .
H(47) C(20) 3.165 2_755
H(47) C(29) 3.545 2_755
H(47) C(44) 2.034 .
H(47) C(45) 2.529 .
H(47) C(46) 3.415 .
H(47) C(48) 1.960 .
H(47) H(16) 3.190 2_755
H(47) H(21) 3.016 2_755
H(47) H(40) 3.467 .
H(47) H(41) 2.506 .
H(47) H(42) 2.574 .
H(47) H(46) 1.593 .
H(47) H(48) 2.116 .
H(47) H(49) 2.418 .
H(47) H(50) 2.717 .
H(47) H(52) 3.306 .
H(47) H(53) 2.278 .
H(47) H(54) 3.075 .
H(48) O(1) 3.110 2_755
H(48) O(3) 3.091 .
H(48) N(2) 2.709 .
H(48) C(29) 3.323 2_755
H(48) C(44) 2.675 .
H(48) C(46) 3.507 .
H(48) C(47) 1.939 .
H(48) H(6) 2.738 .
H(48) H(21) 2.494 2_755
H(48) H(43) 3.210 .
H(48) H(46) 2.718 .
H(48) H(47) 2.116 .
H(48) H(49) 1.584 .
H(48) H(50) 1.584 .
H(48) H(53) 2.569 .
H(48) H(54) 2.504 .
H(49) C(4) 3.509 .
H(49) C(30) 3.599 4_555
H(49) C(44) 3.089 .
H(49) C(47) 1.939 .
H(49) H(21) 3.425 2_755
H(49) H(22) 3.257 4_555
H(49) H(43) 3.197 .
H(49) H(46) 2.118 .
H(49) H(46) 3.557 3_756
H(49) H(47) 2.418 .
H(49) H(48) 1.584 .
H(49) H(49) 2.919 3_756
H(49) H(50) 1.584 .
H(50) O(3) 2.968 .
H(50) N(2) 2.797 .
H(50) C(2) 3.263 .
H(50) C(3) 3.425 .
H(50) C(4) 3.471 .
H(50) C(5) 3.327 .
H(50) C(6) 3.149 .
H(50) C(7) 3.124 .
H(50) C(44) 2.249 .
H(50) C(46) 2.384 .
H(50) C(47) 1.939 .
H(50) H(4) 3.565 .
H(50) H(5) 3.548 .
H(50) H(43) 1.806 .
H(50) H(44) 3.028 .
H(50) H(45) 3.053 .
H(50) H(46) 2.414 .
H(50) H(47) 2.717 .
H(50) H(48) 1.584 .
H(50) H(49) 1.584 .
H(50) H(52) 3.580 .
H(50) H(53) 3.139 .
H(50) H(54) 2.499 .
H(51) O(1) 3.169 .
H(51) O(3) 3.043 .
H(51) O(4) 1.907 .
H(51) O(4) 3.095 2_755
H(51) N(1) 3.069 2_755
H(51) C(42) 2.654 .
H(51) C(43) 1.963 .
H(51) C(49) 2.756 .
H(51) H(15) 2.985 .
H(51) H(36) 2.473 .
H(51) H(37) 2.962 .
H(51) H(38) 2.251 .
H(51) H(39) 2.744 .
H(51) H(51) 2.819 2_755
H(51) H(55) 1.470 .
H(51) H(55) 2.517 2_755
H(51) H(56) 1.470 .
H(51) H(56) 3.536 2_755
H(52) O(1) 3.092 .
H(52) O(1) 3.561 2_755
H(52) O(2) 1.917 .
H(52) O(2) 3.232 2_755
H(52) O(3) 3.144 .
H(52) N(2) 3.184 2_755
H(52) C(20) 2.682 .
H(52) C(44) 1.971 .
H(52) C(45) 2.506 .
H(52) C(46) 2.632 .
H(52) C(47) 3.173 .
H(52) H(26) 3.009 .
H(52) H(40) 2.663 .
H(52) H(41) 3.428 .
H(52) H(42) 2.413 .
H(52) H(42) 3.162 2_755
H(52) H(43) 3.233 .
H(52) H(44) 3.335 .
H(52) H(45) 2.335 .
H(52) H(47) 3.306 .
H(52) H(50) 3.580 .
H(52) H(52) 2.853 2_755
H(52) H(53) 1.470 .
H(52) H(53) 2.677 2_755
H(52) H(54) 1.470 .
H(53) O(1) 2.284 2_755
H(53) O(2) 3.279 .
H(53) O(2) 2.219 2_755
H(53) O(3) 3.144 .
H(53) N(2) 3.345 2_755
H(53) C(20) 2.514 2_755
H(53) C(44) 1.971 .
H(53) C(45) 2.714 .
H(53) C(46) 3.191 .
H(53) C(47) 2.463 .
H(53) C(48) 2.890 .
H(53) H(21) 3.499 2_755
H(53) H(40) 3.318 .
H(53) H(41) 3.406 .
H(53) H(42) 2.445 .
H(53) H(43) 3.560 .
H(53) H(45) 3.286 .
H(53) H(46) 3.378 .
H(53) H(47) 2.278 .
H(53) H(48) 2.569 .
H(53) H(50) 3.139 .
H(53) H(52) 1.470 .
H(53) H(52) 2.677 2_755
H(53) H(53) 3.210 2_755
H(53) H(54) 1.470 .
H(53) H(56) 3.568 2_755
H(54) O(1) 3.167 2_755
H(54) O(2) 3.215 .
H(54) O(3) 1.852 .
H(54) O(4) 3.585 .
H(54) C(44) 1.971 .
H(54) C(45) 3.258 .
H(54) C(46) 2.486 .
H(54) C(47) 2.785 .
H(54) C(48) 2.718 .
H(54) C(49) 2.946 .
H(54) H(26) 2.918 .
H(54) H(42) 3.361 .
H(54) H(43) 2.626 .
H(54) H(44) 3.413 .
H(54) H(45) 2.400 .
H(54) H(47) 3.075 .
H(54) H(48) 2.504 .
H(54) H(50) 2.499 .
H(54) H(52) 1.470 .
H(54) H(53) 1.470 .
H(55) O(1) 2.891 .
H(55) O(3) 3.347 2_755
H(55) O(4) 3.185 .
H(55) O(4) 1.894 2_755
H(55) N(1) 3.159 2_755
H(55) C(9) 3.240 2_755
H(55) C(42) 2.572 .
H(55) C(43) 1.963 .
H(55) C(49) 2.782 2_755
H(55) H(6) 3.007 2_755
H(55) H(36) 2.793 .
H(55) H(37) 2.418 .
H(55) H(38) 2.744 .
H(55) H(39) 2.314 .
H(55) H(51) 1.470 .
H(55) H(51) 2.517 2_755
H(55) H(55) 3.007 2_755
H(55) H(56) 1.470 .
H(56) O(1) 1.813 .
H(56) O(4) 3.252 .
H(56) O(4) 3.234 2_755
H(56) C(20) 2.803 .
H(56) C(21) 3.578 .
H(56) C(34) 3.152 .
H(56) C(35) 3.091 .
H(56) C(42) 3.221 .
H(56) C(43) 1.963 .
H(56) H(6) 3.396 2_755
H(56) H(21) 3.593 .
H(56) H(26) 3.211 .
H(56) H(36) 3.452 .
H(56) H(37) 3.436 .
H(56) H(38) 2.304 .
H(56) H(39) 2.243 .
H(56) H(51) 1.470 .
H(56) H(51) 3.536 2_755
H(56) H(53) 3.568 2_755
H(56) H(55) 1.470 .

loop_
_geom_torsion_atom_site_label_1
_geom_torsion_atom_site_label_2
_geom_torsion_atom_site_label_3
_geom_torsion_atom_site_label_4
_geom_torsion
C(2) C(1) C(8) C(9) 70.6(4)
C(2) C(1) C(8) C(13) -106.9(4)
C(8) C(1) C(2) C(3) 4.4(5)
C(8) C(1) C(2) C(7) -178.2(3)
C(2) C(1) C(14) C(15) 36.7(4)
C(2) C(1) C(14) C(19) -144.9(3)
C(14) C(1) C(2) C(3) -117.3(4)
C(14) C(1) C(2) C(7) 60.1(4)
C(2) C(1) C(49) O(3) 8.5(4)
C(2) C(1) C(49) O(4) -170.7(2)
C(49) C(1) C(2) C(3) 121.7(4)
C(49) C(1) C(2) C(7) -60.9(4)
C(8) C(1) C(14) C(15) -84.5(4)
C(8) C(1) C(14) C(19) 93.9(4)
C(14) C(1) C(8) C(9) -169.4(3)
C(14) C(1) C(8) C(13) 13.1(5)
C(8) C(1) C(49) O(3) 128.4(3)
C(8) C(1) C(49) O(4) -50.8(3)
C(49) C(1) C(8) C(9) -49.5(4)
C(49) C(1) C(8) C(13) 133.0(4)
C(14) C(1) C(49) O(3) -111.3(3)
C(14) C(1) C(49) O(4) 69.5(3)
C(49) C(1) C(14) C(15) 158.0(3)
C(49) C(1) C(14) C(19) -23.6(5)
C(1) C(2) C(3) C(4) 178.7(4)
C(1) C(2) C(7) C(6) -180.0(3)
C(3) C(2) C(7) C(6) -2.4(6)
C(7) C(2) C(3) C(4) 1.2(6)
C(2) C(3) C(4) C(5) 0.8(7)
C(3) C(4) C(5) C(6) -1.7(7)
C(4) C(5) C(6) C(7) 0.5(7)
C(5) C(6) C(7) C(2) 1.6(7)
C(1) C(8) C(9) C(10) -177.6(4)
C(1) C(8) C(13) C(12) 178.0(4)
C(9) C(8) C(13) C(12) 0.5(6)
C(13) C(8) C(9) C(10) 0.1(5)
C(8) C(9) C(10) C(11) 0.6(7)
C(9) C(10) C(11) C(12) -1.7(8)
C(10) C(11) C(12) C(13) 2.2(8)
C(11) C(12) C(13) C(8) -1.7(7)
C(1) C(14) C(15) C(16) 178.3(3)
C(1) C(14) C(19) C(18) -179.3(4)
C(15) C(14) C(19) C(18) -0.9(6)
C(19) C(14) C(15) C(16) -0.2(4)
C(14) C(15) C(16) C(17) 0.7(6)
C(15) C(16) C(17) C(18) -0.0(5)
C(16) C(17) C(18) C(19) -1.0(7)
C(17) C(18) C(19) C(14) 1.6(7)
O(1) C(20) C(21) C(22) -176.5(4)
O(1) C(20) C(21) C(28) 64.0(5)
O(1) C(20) C(21) C(34) -55.7(5)
O(2) C(20) C(21) C(22) 2.0(6)
O(2) C(20) C(21) C(28) -117.6(5)
O(2) C(20) C(21) C(34) 122.8(4)
C(20) C(21) C(22) C(23) -61.6(4)
C(20) C(21) C(22) C(27) 121.0(4)
C(20) C(21) C(28) C(29) -16.4(6)
C(20) C(21) C(28) C(33) 167.6(3)
C(20) C(21) C(34) C(35) -51.1(5)
C(20) C(21) C(34) C(39) 128.8(4)
C(22) C(21) C(28) C(29) -137.0(4)
C(22) C(21) C(28) C(33) 47.0(4)
C(28) C(21) C(22) C(23) 59.8(4)
C(28) C(21) C(22) C(27) -117.6(4)
C(22) C(21) C(34) C(35) 68.2(4)
C(22) C(21) C(34) C(39) -111.9(4)
C(34) C(21) C(22) C(23) -178.0(3)
C(34) C(21) C(22) C(27) 4.6(5)
C(28) C(21) C(34) C(35) -171.1(3)
C(28) C(21) C(34) C(39) 8.8(5)
C(34) C(21) C(28) C(29) 99.9(5)
C(34) C(21) C(28) C(33) -76.1(4)
C(21) C(22) C(23) C(24) -179.8(3)
C(21) C(22) C(27) C(26) -180.0(3)
C(23) C(22) C(27) C(26) 2.6(6)
C(27) C(22) C(23) C(24) -2.3(6)
C(22) C(23) C(24) C(25) 1.2(8)
C(23) C(24) C(25) C(26) -0.5(8)
C(24) C(25) C(26) C(27) 0.8(8)
C(25) C(26) C(27) C(22) -1.9(7)
C(21) C(28) C(29) C(30) -177.4(5)
C(21) C(28) C(33) C(32) 176.1(3)
C(29) C(28) C(33) C(32) -0.3(5)
C(33) C(28) C(29) C(30) -1.3(8)
C(28) C(29) C(30) C(31) 2.6(10)
C(29) C(30) C(31) C(32) -2.2(10)
C(30) C(31) C(32) C(33) 0.6(8)
C(31) C(32) C(33) C(28) 0.6(6)
C(21) C(34) C(35) C(36) -177.8(4)
C(21) C(34) C(39) C(38) 178.0(3)
C(35) C(34) C(39) C(38) -2.1(6)
C(39) C(34) C(35) C(36) 2.3(6)
C(34) C(35) C(36) C(37) -0.5(7)
C(35) C(36) C(37) C(38) -1.5(7)
C(36) C(37) C(38) C(39) 1.7(6)
C(37) C(38) C(39) C(34) 0.2(5)
C(40) C(41) C(42) C(43) 18(2)
C(41) C(42) C(43) N(1) -177.9(8)
N(2) C(44) C(47) C(48) 67.7(8)
C(45) C(44) C(47) C(48) -179.4(7)
C(46) C(44) C(47) C(48) -59.7(9)
